data_4117416
loop_
_publ_author_name
'Shohei Tashiro'
'Ryou Kubota'
'Mitsuhiko Shionoya'

_publ_contact_author_address
;
Department of Chemistry
The University of Tokyo
Graduate School of Science
7-3-1, Hongo
Bunkyo-ku
Tokyo
113-0033
;
_publ_contact_author_email shionoya@chem.s.u-tokyo.ac.jp
_publ_contact_author_fax 81-3-5841-8061
_publ_contact_author_name 'Prof Mitsuhiko Shionoya'
_publ_contact_author_phone 81-3-5841-8061
_publ_section_title
;
 Metal-Macrocycle Framework (MMF): Supramolecular Nano-Channel Surfaces
 with Shape Sorting Capability
;
_journal_name_full 'Journal of the American Chemical Society'
_journal_page_first 2461
_journal_page_last 2464
_journal_paper_doi 10.1021/ja209422m
_journal_volume 134
_journal_year 2012
_chemical_formula_moiety '2(C42 H42 Cl6 N6 Pd3), 3.94(C2 H3 N), 2(H2 O)'
_chemical_formula_sum 'C91.88 H99.82 Cl12 N15.94 O2 Pd6'
_chemical_formula_weight 2523.28
_space_group_IT_number 14
_symmetry_cell_setting monoclinic
_symmetry_Int_Tables_number 14
_symmetry_space_group_name_Hall '-P 2ybc'
_symmetry_space_group_name_H-M 'P 1 21/c 1'
_atom_sites_solution_hydrogens geom
_atom_sites_solution_primary direct
_atom_sites_solution_secondary difmap
_audit_creation_date 2011-06-16
_audit_creation_method 'by CrystalStructure 4.0'
_cell_angle_alpha 90.0000
_cell_angle_beta 90.9052(10)
_cell_angle_gamma 90.0000
_cell_formula_units_Z 4
_cell_length_a 19.5910(8)
_cell_length_b 51.730(3)
_cell_length_c 14.2715(5)
_cell_measurement_reflns_used 87781
_cell_measurement_temperature 93
_cell_measurement_theta_max 27.54
_cell_measurement_theta_min 3.02
_cell_volume 14461.5(11)
_computing_cell_refinement 'RAPID AUTO'
_computing_data_collection 'RAPID AUTO (Rigaku, ????)'
_computing_data_reduction 'RAPID AUTO'
_computing_molecular_graphics 'CrystalStructure 4.0'
_computing_publication_material 'CrystalStructure 4.0 (Rigaku, 2010)'
_computing_structure_refinement 'SHELXL97 (Sheldrick, 2008)'
_computing_structure_solution 'SHELXS97 (Sheldrick, 2008)'
_diffrn_ambient_temperature 93
_diffrn_detector_area_resol_mean 10.000
_diffrn_measured_fraction_theta_full 0.997
_diffrn_measured_fraction_theta_max 0.997
_diffrn_measurement_device_type 'Rigaku R-AXIS RAPID'
_diffrn_measurement_method \w
_diffrn_radiation_type 'Mo K\a'
_diffrn_radiation_wavelength 0.71075
_diffrn_reflns_av_R_equivalents 0.1463
_diffrn_reflns_limit_h_max 25
_diffrn_reflns_limit_h_min -25
_diffrn_reflns_limit_k_max 67
_diffrn_reflns_limit_k_min -67
_diffrn_reflns_limit_l_max 18
_diffrn_reflns_limit_l_min -18
_diffrn_reflns_number 208647
_diffrn_reflns_theta_full 27.49
_diffrn_reflns_theta_max 27.48
_diffrn_standards_number 0
_exptl_absorpt_coefficient_mu 0.990
_exptl_absorpt_correction_T_max 0.952
_exptl_absorpt_correction_T_min 0.187
_exptl_absorpt_correction_type multi-scan
_exptl_absorpt_process_details
;
    Higashi, T. (1995). Program for Absorption Correction.
    Rigaku Corporation, Tokyo, Japan.
;
_exptl_crystal_colour yellow
_exptl_crystal_density_diffrn 1.159
_exptl_crystal_description platelet
_exptl_crystal_F_000 5034.72
_exptl_crystal_size_max 0.530
_exptl_crystal_size_mid 0.250
_exptl_crystal_size_min 0.050
_platon_squeeze_details
;
;
_refine_diff_density_max 1.630
_refine_diff_density_min -1.180
_refine_ls_extinction_method none
_refine_ls_goodness_of_fit_ref 0.930
_refine_ls_hydrogen_treatment constr
_refine_ls_number_parameters 1109
_refine_ls_number_reflns 33111
_refine_ls_number_restraints 138
_refine_ls_R_factor_gt 0.0991
_refine_ls_shift/su_max 0.001
_refine_ls_structure_factor_coef Fsqd
_refine_ls_weighting_details 'w = 1/[\s^2^(Fo^2^)+(0.1729P)^2^+0.0000P] where P=(Fo^2^+2Fc^2^)/3'
_refine_ls_weighting_scheme calc
_refine_ls_wR_factor_ref 0.3164
_reflns_number_gt 13342
_reflns_number_total 33111
_reflns_threshold_expression F^2^>2.0\s(F^2^)
_cod_data_source_file ja209422m_si_002_02.cif
_cod_data_source_block 832883
_cod_original_cell_volume 14461.5(10)
_cod_database_code 4117416

loop_
_symmetry_equiv_pos_site_id
_symmetry_equiv_pos_as_xyz
1 +X,+Y,+Z
2 -X,1/2+Y,1/2-Z
3 -X,-Y,-Z
4 +X,1/2-Y,1/2+Z

loop_
_atom_site_label
_atom_site_type_symbol
_atom_site_fract_x
_atom_site_fract_y
_atom_site_fract_z
_atom_site_U_iso_or_equiv
_atom_site_adp_type
_atom_site_occupancy
_atom_site_symmetry_multiplicity
_atom_site_calc_flag
_atom_site_refinement_flags
Pd1 Pd 0.91913(3) 0.487576(15) -0.01218(4) 0.0706(3) Uani 1.0 4 d .
Pd2 Pd 0.47059(4) 0.485903(16) 0.17258(5) 0.0796(3) Uani 1.0 4 d .
Pd3 Pd 0.78763(4) 0.521043(17) 0.59678(4) 0.0831(3) Uani 1.0 4 d .
Pd4 Pd 0.93241(4) 0.577171(17) 0.28179(4) 0.0835(3) Uani 1.0 4 d .
Pd5 Pd 0.69133(6) 0.662294(19) -0.24008(7) 0.1084(4) Uani 1.0 4 d .
Pd6 Pd 0.83138(10) 0.74644(3) 0.22335(11) 0.1774(7) Uani 1.0 4 d .
Cl1 Cl 0.91997(12) 0.53180(5) 0.01254(13) 0.0764(6) Uani 1.0 4 d .
Cl2 Cl 0.92270(12) 0.49142(5) -0.17291(12) 0.0780(7) Uani 1.0 4 d .
Cl3 Cl 0.49981(14) 0.52569(5) 0.11379(16) 0.0914(8) Uani 1.0 4 d .
Cl4 Cl 0.37787(13) 0.50228(6) 0.25086(15) 0.0873(7) Uani 1.0 4 d .
Cl5 Cl 0.70983(14) 0.55278(6) 0.56407(16) 0.0968(8) Uani 1.0 4 d .
Cl6 Cl 0.87291(14) 0.55022(6) 0.62789(17) 0.0948(8) Uani 1.0 4 d .
Cl7 Cl 0.99357(15) 0.57639(6) 0.42052(15) 0.0993(9) Uani 1.0 4 d .
Cl8 Cl 1.02619(13) 0.58569(6) 0.19336(15) 0.0881(8) Uani 1.0 4 d .
Cl9 Cl 0.58205(18) 0.64980(7) -0.2793(3) 0.1315(12) Uani 1.0 4 d .
Cl10 Cl 0.6534(2) 0.70248(7) -0.1995(3) 0.1369(13) Uani 1.0 4 d .
Cl11 Cl 0.8331(4) 0.78579(10) 0.1464(5) 0.234(4) Uani 1.0 4 d .
Cl12 Cl 0.9514(4) 0.74221(16) 0.2276(5) 0.240(4) Uani 1.0 4 d .
O1W O 0.9218(9) 0.7105(4) 0.4532(9) 0.232(7) Uani 1.0 4 d .
O2W O 0.6564(7) 0.6215(3) 0.5286(8) 0.175(5) Uani 1.0 4 d .
N1 N 0.9281(4) 0.48085(16) 0.1275(5) 0.070(2) Uani 1.0 4 d .
N1S N 0.6662(5) 0.55229(18) -0.0932(6) 0.089(3) Uani 1.0 4 d .
N2 N 0.9115(4) 0.44809(15) -0.0227(5) 0.074(2) Uani 1.0 4 d .
N2S N 0.6041(12) 0.6399(3) 0.1181(15) 0.236(9) Uiso 1.0 4 d .
N3 N 0.5494(4) 0.46926(17) 0.1027(5) 0.083(3) Uani 1.0 4 d .
N3S N 0.7600(12) 0.4040(4) 0.3216(16) 0.218(10) Uiso 0.94(3) 4 d .
N4 N 0.4506(4) 0.44957(17) 0.2197(6) 0.084(3) Uani 1.0 4 d .
N4S N 0.6103(14) 0.5887(6) 0.391(3) 0.346(15) Uiso 1.0 4 d .
N5 N 0.7174(4) 0.49322(17) 0.5640(5) 0.087(3) Uani 1.0 4 d .
N6 N 0.8474(4) 0.49117(17) 0.6319(4) 0.080(3) Uani 1.0 4 d .
N7 N 0.8434(6) 0.57047(19) 0.3510(5) 0.105(3) Uani 1.0 4 d .
N8 N 0.8713(5) 0.57627(16) 0.1627(5) 0.086(3) Uani 1.0 4 d .
N9 N 0.7289(6) 0.62929(17) -0.2898(6) 0.097(3) Uani 1.0 4 d .
N10 N 0.7908(6) 0.67107(19) -0.2101(7) 0.110(3) Uani 1.0 4 d .
N11 N 0.7298(7) 0.7484(3) 0.2271(11) 0.161(5) Uani 1.0 4 d .
N12 N 0.8267(8) 0.7121(3) 0.2920(10) 0.155(5) Uani 1.0 4 d .
C1 C 0.9495(5) 0.4545(3) 0.1408(6) 0.074(3) Uani 1.0 4 d .
C1S C 0.7157(7) 0.5424(3) -0.1223(6) 0.092(4) Uani 1.0 4 d .
C1T C 0.7763(6) 0.5309(3) -0.1567(7) 0.092(3) Uani 1.0 4 d .
C2 C 0.9802(5) 0.4449(3) 0.2228(6) 0.080(3) Uani 1.0 4 d .
C2S C 0.5953(12) 0.6175(4) 0.1219(16) 0.193(8) Uiso 1.0 4 d .
C2T C 0.5810(9) 0.5896(3) 0.1069(12) 0.148(6) Uiso 1.0 4 d .
C3 C 0.9966(6) 0.4193(3) 0.2321(7) 0.085(3) Uani 1.0 4 d .
C3S C 0.8114(13) 0.3984(5) 0.3636(19) 0.211(12) Uiso 0.94(3) 4 d .
C3T C 0.8653(15) 0.3869(5) 0.426(2) 0.234(13) Uiso 0.94(3) 4 d .
C4 C 0.9814(6) 0.4024(3) 0.1610(7) 0.095(4) Uani 1.0 4 d .
C4S C 0.5571(12) 0.5745(5) 0.3751(19) 0.217(10) Uiso 1.0 4 d .
C4T C 0.4944(9) 0.5579(3) 0.3516(12) 0.147(6) Uiso 1.0 4 d .
C5 C 0.9505(5) 0.4116(3) 0.0751(7) 0.081(3) Uani 1.0 4 d .
C6 C 0.9358(5) 0.4375(3) 0.0670(6) 0.082(3) Uani 1.0 4 d .
C7 C 0.8474(5) 0.4374(2) -0.0601(6) 0.078(3) Uani 1.0 4 d .
C8 C 0.7876(5) 0.4471(2) -0.0047(6) 0.076(3) Uani 1.0 4 d .
C9 C 0.7509(5) 0.4676(3) -0.0392(6) 0.084(3) Uani 1.0 4 d .
C10 C 0.7687(5) 0.4364(2) 0.0790(7) 0.080(3) Uani 1.0 4 d .
C11 C 0.6952(5) 0.4778(2) 0.0089(7) 0.080(3) Uani 1.0 4 d .
C12 C 0.7139(6) 0.4458(3) 0.1287(7) 0.090(3) Uani 1.0 4 d .
C13 C 0.6782(5) 0.4667(3) 0.0955(7) 0.084(3) Uani 1.0 4 d .
C14 C 0.6153(5) 0.4776(3) 0.1455(7) 0.088(3) Uani 1.0 4 d .
C15 C 0.5354(5) 0.4415(3) 0.1025(7) 0.084(3) Uani 1.0 4 d .
C16 C 0.5739(6) 0.4250(3) 0.0398(8) 0.097(4) Uani 1.0 4 d .
C17 C 0.5638(7) 0.3989(3) 0.0472(10) 0.118(4) Uani 1.0 4 d .
C18 C 0.5204(9) 0.3887(3) 0.1108(12) 0.138(6) Uani 1.0 4 d .
C19 C 0.4825(6) 0.4044(3) 0.1688(9) 0.103(4) Uani 1.0 4 d .
C20 C 0.4946(6) 0.4315(3) 0.1640(7) 0.090(3) Uani 1.0 4 d .
C21 C 0.4578(5) 0.4454(3) 0.3227(7) 0.087(3) Uani 1.0 4 d .
C22 C 0.5240(5) 0.4565(3) 0.3622(7) 0.085(3) Uani 1.0 4 d .
C23 C 0.5246(6) 0.4813(3) 0.3915(6) 0.099(4) Uani 1.0 4 d .
C24 C 0.5817(7) 0.4424(3) 0.3668(7) 0.097(4) Uani 1.0 4 d .
C25 C 0.5856(6) 0.4928(3) 0.4242(7) 0.095(4) Uani 1.0 4 d .
C26 C 0.6444(6) 0.4536(3) 0.3961(7) 0.100(4) Uani 1.0 4 d .
C27 C 0.6442(6) 0.4793(3) 0.4267(6) 0.091(4) Uani 1.0 4 d .
C28 C 0.7093(6) 0.4918(3) 0.4596(6) 0.087(3) Uani 1.0 4 d .
C29 C 0.7437(4) 0.4674(2) 0.6114(5) 0.071(3) Uani 1.0 4 d .
C30 C 0.6959(9) 0.4487(3) 0.6141(8) 0.125(5) Uani 1.0 4 d .
C31 C 0.7228(7) 0.4251(3) 0.6526(8) 0.120(5) Uani 1.0 4 d .
C32 C 0.7889(8) 0.4239(3) 0.6824(7) 0.103(4) Uani 1.0 4 d .
C33 C 0.8312(5) 0.4433(3) 0.6750(6) 0.085(3) Uani 1.0 4 d .
C34 C 0.8084(5) 0.4672(3) 0.6357(6) 0.080(3) Uani 1.0 4 d .
C35 C 0.9131(5) 0.4870(2) 0.5807(5) 0.078(3) Uani 1.0 4 d .
C36 C 0.9000(4) 0.4874(3) 0.4754(6) 0.074(3) Uani 1.0 4 d .
C37 C 0.9146(4) 0.5083(2) 0.4248(6) 0.070(3) Uani 1.0 4 d .
C38 C 0.8724(5) 0.4653(3) 0.4318(6) 0.082(3) Uani 1.0 4 d .
C39 C 0.9020(5) 0.5095(2) 0.3297(6) 0.078(3) Uani 1.0 4 d .
C40 C 0.8586(5) 0.4661(2) 0.3346(6) 0.077(3) Uani 1.0 4 d .
C41 C 0.8732(5) 0.4875(3) 0.2838(6) 0.078(3) Uani 1.0 4 d .
C42 C 0.8644(5) 0.4882(2) 0.1790(5) 0.073(3) Uani 1.0 4 d .
C43 C 0.7904(5) 0.5627(3) 0.2801(6) 0.083(3) Uani 1.0 4 d .
C44 C 0.7306(6) 0.5511(3) 0.3072(7) 0.095(4) Uani 1.0 4 d .
C45 C 0.6847(7) 0.5422(3) 0.2379(7) 0.107(4) Uani 1.0 4 d .
C46 C 0.7027(6) 0.5431(2) 0.1458(7) 0.086(3) Uani 1.0 4 d .
C47 C 0.7619(5) 0.5548(3) 0.1184(6) 0.087(3) Uani 1.0 4 d .
C48 C 0.8075(5) 0.56411(19) 0.1892(6) 0.073(3) Uani 1.0 4 d .
C49 C 0.8651(6) 0.60317(19) 0.1194(6) 0.081(3) Uani 1.0 4 d .
C50 C 0.8276(6) 0.6034(2) 0.0297(6) 0.084(3) Uani 1.0 4 d .
C51 C 0.8598(5) 0.5952(2) -0.0516(7) 0.084(3) Uani 1.0 4 d .
C52 C 0.7581(6) 0.6118(2) 0.0227(7) 0.092(3) Uani 1.0 4 d .
C53 C 0.8248(6) 0.59594(19) -0.1373(6) 0.078(3) Uani 1.0 4 d .
C54 C 0.7259(6) 0.61270(19) -0.0607(7) 0.083(3) Uani 1.0 4 d .
C55 C 0.7579(7) 0.6047(3) -0.1437(6) 0.096(4) Uani 1.0 4 d .
C56 C 0.7177(7) 0.6051(3) -0.2381(7) 0.104(4) Uani 1.0 4 d .
C57 C 0.8010(7) 0.6333(3) -0.3098(7) 0.110(4) Uani 1.0 4 d .
C58 C 0.8415(7) 0.6169(3) -0.3678(6) 0.105(4) Uani 1.0 4 d .
C59 C 0.9065(7) 0.6225(3) -0.3828(7) 0.109(4) Uani 1.0 4 d .
C60 C 0.9395(7) 0.6425(3) -0.3418(8) 0.113(4) Uani 1.0 4 d .
C61 C 0.8979(6) 0.6588(3) -0.2835(7) 0.111(4) Uani 1.0 4 d .
C62 C 0.8279(5) 0.65451(14) -0.2685(5) 0.0552(19) Uani 1.0 4 d .
C63 C 0.8146(6) 0.6697(3) -0.1099(9) 0.103(4) Uani 1.0 4 d .
C64 C 0.7836(9) 0.6901(3) -0.0473(11) 0.128(5) Uani 1.0 4 d .
C65 C 0.8012(9) 0.7148(4) -0.0446(12) 0.142(6) Uani 1.0 4 d .
C66 C 0.7236(8) 0.6827(3) 0.0086(11) 0.125(5) Uani 1.0 4 d .
C67 C 0.7728(10) 0.7324(3) 0.0080(12) 0.145(6) Uani 1.0 4 d .
C68 C 0.6977(9) 0.6999(4) 0.0617(12) 0.143(6) Uani 1.0 4 d .
C69 C 0.7213(11) 0.7268(4) 0.0690(13) 0.159(6) Uani 1.0 4 d .
C70 C 0.6900(11) 0.7461(3) 0.1377(13) 0.180(6) Uani 1.0 4 d .
C71 C 0.7064(10) 0.7279(3) 0.2939(11) 0.169(7) Uani 1.0 4 d .
C72 C 0.6441(11) 0.7279(3) 0.3297(13) 0.230(9) Uani 1.0 4 d .
C73 C 0.6311(10) 0.7110(4) 0.4056(14) 0.212(9) Uani 1.0 4 d .
C74 C 0.6790(9) 0.6947(4) 0.4465(14) 0.177(7) Uani 1.0 4 d .
C75 C 0.7428(8) 0.6954(3) 0.4070(11) 0.136(5) Uani 1.0 4 d .
C76 C 0.7554(9) 0.7121(3) 0.3319(10) 0.136(6) Uani 1.0 4 d .
C77 C 0.8370(8) 0.6907(3) 0.2208(10) 0.133(5) Uani 1.0 4 d .
C78 C 0.8307(9) 0.6649(3) 0.2660(10) 0.115(4) Uani 1.0 4 d .
C79 C 0.8860(10) 0.6559(4) 0.3125(10) 0.134(5) Uani 1.0 4 d .
C80 C 0.7686(8) 0.6508(4) 0.2630(10) 0.122(5) Uani 1.0 4 d .
C81 C 0.8816(7) 0.6313(4) 0.3615(8) 0.117(5) Uani 1.0 4 d .
C82 C 0.7650(8) 0.6274(3) 0.3095(9) 0.114(4) Uani 1.0 4 d .
C83 C 0.8200(8) 0.6178(3) 0.3588(7) 0.099(4) Uani 1.0 4 d .
C84 C 0.8185(6) 0.5928(3) 0.4109(7) 0.094(4) Uani 1.0 4 d .
H1N H 0.9632 0.4914 0.1502 0.0835 Uiso 1.0 4 calc R
H2 H 0.9899 0.4565 0.2732 0.0955 Uiso 1.0 4 calc R
H2N H 0.9445 0.4434 -0.0657 0.0889 Uiso 1.0 4 calc R
H3 H 1.0185 0.4133 0.2878 0.1020 Uiso 1.0 4 calc R
H3N H 0.5477 0.4751 0.0411 0.1001 Uiso 1.0 4 calc R
H4 H 0.9913 0.3846 0.1683 0.1134 Uiso 1.0 4 calc R
H4N H 0.4055 0.4459 0.2034 0.1014 Uiso 1.0 4 calc R
H5 H 0.9404 0.4000 0.0251 0.0973 Uiso 1.0 4 calc R
H5N H 0.6757 0.4977 0.5897 0.1048 Uiso 1.0 4 calc R
H6N H 0.8608 0.4944 0.6937 0.0964 Uiso 1.0 4 calc R
H7A H 0.8489 0.4183 -0.0571 0.0938 Uiso 1.0 4 calc R
H7B H 0.8415 0.4425 -0.1267 0.0938 Uiso 1.0 4 calc R
H7N H 0.8507 0.5564 0.3905 0.1255 Uiso 1.0 4 calc R
H8N H 0.8922 0.5656 0.1193 0.1027 Uiso 1.0 4 calc R
H9 H 0.7635 0.4751 -0.0972 0.1010 Uiso 1.0 4 calc R
H9N H 0.7076 0.6269 -0.3478 0.1165 Uiso 1.0 4 calc R
H10 H 0.7940 0.4222 0.1034 0.0960 Uiso 1.0 4 calc R
H10N H 0.7983 0.6879 -0.2307 0.1317 Uiso 1.0 4 calc R
H11 H 0.6695 0.4918 -0.0162 0.0956 Uiso 1.0 4 calc R
H11N H 0.7188 0.7643 0.2534 0.1933 Uiso 1.0 4 calc R
H12 H 0.7012 0.4378 0.1857 0.1074 Uiso 1.0 4 calc R
H12N H 0.8596 0.7113 0.3396 0.1861 Uiso 1.0 4 calc R
H14A H 0.6169 0.4721 0.2119 0.1055 Uiso 1.0 4 calc R
H14B H 0.6176 0.4967 0.1443 0.1055 Uiso 1.0 4 calc R
H16 H 0.6046 0.4320 -0.0043 0.1160 Uiso 1.0 4 calc R
H17 H 0.5877 0.3876 0.0067 0.1411 Uiso 1.0 4 calc R
H18 H 0.5161 0.3705 0.1155 0.1655 Uiso 1.0 4 calc R
H19 H 0.4497 0.3973 0.2100 0.1235 Uiso 1.0 4 calc R
H21A H 0.4562 0.4267 0.3361 0.1044 Uiso 1.0 4 calc R
H21B H 0.4189 0.4537 0.3545 0.1044 Uiso 1.0 4 calc R
H23 H 0.4836 0.4910 0.3901 0.1193 Uiso 1.0 4 calc R
H24 H 0.5803 0.4246 0.3500 0.1163 Uiso 1.0 4 calc R
H25 H 0.5853 0.5103 0.4446 0.1135 Uiso 1.0 4 calc R
H26 H 0.6856 0.4439 0.3950 0.1198 Uiso 1.0 4 calc R
H28A H 0.7483 0.4820 0.4340 0.1047 Uiso 1.0 4 calc R
H28B H 0.7112 0.5096 0.4338 0.1047 Uiso 1.0 4 calc R
H30 H 0.6500 0.4508 0.5930 0.1497 Uiso 1.0 4 calc R
H31 H 0.6943 0.4103 0.6574 0.1442 Uiso 1.0 4 calc R
H32 H 0.8051 0.4083 0.7097 0.1236 Uiso 1.0 4 calc R
H33 H 0.8773 0.4415 0.6959 0.1024 Uiso 1.0 4 calc R
H35A H 0.9330 0.4701 0.5991 0.0940 Uiso 1.0 4 calc R
H35B H 0.9461 0.5007 0.5981 0.0940 Uiso 1.0 4 calc R
H37 H 0.9344 0.5229 0.4554 0.0840 Uiso 1.0 4 calc R
H38 H 0.8632 0.4502 0.4672 0.0983 Uiso 1.0 4 calc R
H39 H 0.9123 0.5247 0.2954 0.0931 Uiso 1.0 4 calc R
H40 H 0.8389 0.4514 0.3044 0.0921 Uiso 1.0 4 calc R
H42A H 0.8505 0.5059 0.1598 0.0871 Uiso 1.0 4 calc R
H42B H 0.8272 0.4762 0.1603 0.0871 Uiso 1.0 4 calc R
H44 H 0.7206 0.5491 0.3717 0.1137 Uiso 1.0 4 calc R
H45 H 0.6414 0.5356 0.2549 0.1289 Uiso 1.0 4 calc R
H46 H 0.6734 0.5356 0.0998 0.1034 Uiso 1.0 4 calc R
H47 H 0.7722 0.5565 0.0539 0.1047 Uiso 1.0 4 calc R
H49A H 0.8416 0.6147 0.1639 0.0969 Uiso 1.0 4 calc R
H49B H 0.9114 0.6102 0.1098 0.0969 Uiso 1.0 4 calc R
H51 H 0.9055 0.5891 -0.0486 0.1010 Uiso 1.0 4 calc R
H52 H 0.7348 0.6169 0.0776 0.1108 Uiso 1.0 4 calc R
H53 H 0.8471 0.5904 -0.1923 0.0937 Uiso 1.0 4 calc R
H54 H 0.6802 0.6189 -0.0640 0.0996 Uiso 1.0 4 calc R
H56A H 0.7322 0.5903 -0.2770 0.1242 Uiso 1.0 4 calc R
H56B H 0.6683 0.6031 -0.2259 0.1242 Uiso 1.0 4 calc R
H58 H 0.8217 0.6019 -0.3956 0.1263 Uiso 1.0 4 calc R
H59 H 0.9312 0.6118 -0.4246 0.1302 Uiso 1.0 4 calc R
H60 H 0.9867 0.6456 -0.3507 0.1356 Uiso 1.0 4 calc R
H61 H 0.9189 0.6733 -0.2536 0.1336 Uiso 1.0 4 calc R
H63A H 0.8649 0.6715 -0.1076 0.1238 Uiso 1.0 4 calc R
H63B H 0.8033 0.6524 -0.0847 0.1238 Uiso 1.0 4 calc R
H65 H 0.8373 0.7201 -0.0839 0.1706 Uiso 1.0 4 calc R
H66 H 0.7049 0.6658 0.0050 0.1499 Uiso 1.0 4 calc R
H67 H 0.7884 0.7498 0.0038 0.1737 Uiso 1.0 4 calc R
H68 H 0.6604 0.6949 0.0994 0.1712 Uiso 1.0 4 calc R
H70A H 0.6874 0.7633 0.1074 0.2163 Uiso 1.0 4 calc R
H70B H 0.6429 0.7406 0.1518 0.2163 Uiso 1.0 4 calc R
H72 H 0.6093 0.7390 0.3052 0.2754 Uiso 1.0 4 calc R
H73 H 0.5863 0.7109 0.4302 0.2544 Uiso 1.0 4 calc R
H74 H 0.6687 0.6838 0.4979 0.2120 Uiso 1.0 4 calc R
H75 H 0.7782 0.6846 0.4307 0.1636 Uiso 1.0 4 calc R
H77A H 0.8025 0.6923 0.1698 0.1597 Uiso 1.0 4 calc R
H77B H 0.8828 0.6924 0.1931 0.1597 Uiso 1.0 4 calc R
H79 H 0.9274 0.6654 0.3132 0.1603 Uiso 1.0 4 calc R
H80 H 0.7301 0.6573 0.2295 0.1463 Uiso 1.0 4 calc R
H81 H 0.9200 0.6246 0.3949 0.1402 Uiso 1.0 4 calc R
H82 H 0.7236 0.6179 0.3074 0.1371 Uiso 1.0 4 calc R
H84A H 0.7712 0.5892 0.4308 0.1125 Uiso 1.0 4 calc R
H84B H 0.8477 0.5942 0.4679 0.1125 Uiso 1.0 4 calc R

loop_
_atom_site_aniso_label
_atom_site_aniso_U_11
_atom_site_aniso_U_22
_atom_site_aniso_U_33
_atom_site_aniso_U_12
_atom_site_aniso_U_13
_atom_site_aniso_U_23
Pd1 0.0686(5) 0.1158(6) 0.0282(3) -0.0012(4) 0.0181(3) -0.0039(3)
Pd2 0.0691(5) 0.1225(7) 0.0478(4) -0.0081(4) 0.0193(3) -0.0034(4)
Pd3 0.0767(5) 0.1374(7) 0.0358(4) 0.0028(5) 0.0198(3) 0.0010(4)
Pd4 0.0858(6) 0.1269(7) 0.0384(4) 0.0031(5) 0.0195(3) -0.0077(4)
Pd5 0.1138(8) 0.1114(7) 0.1009(7) 0.0006(6) 0.0280(6) 0.0125(6)
Pd6 0.2388(19) 0.1493(11) 0.1470(12) -0.0517(11) 0.0901(12) -0.0462(9)
Cl1 0.0730(14) 0.1193(18) 0.0374(9) 0.0002(12) 0.0177(9) -0.0034(10)
Cl2 0.0758(14) 0.1277(19) 0.0309(9) -0.0027(13) 0.0157(8) -0.0018(10)
Cl3 0.1004(19) 0.122(2) 0.0525(12) -0.0168(15) 0.0242(12) -0.0089(13)
Cl4 0.0759(15) 0.132(2) 0.0543(12) -0.0017(14) 0.0232(11) -0.0027(13)
Cl5 0.0862(17) 0.153(3) 0.0520(12) 0.0128(16) 0.0239(11) 0.0092(14)
Cl6 0.0813(17) 0.139(3) 0.0649(14) -0.0058(15) 0.0158(12) -0.0024(14)
Cl7 0.1002(19) 0.155(3) 0.0434(11) 0.0068(17) 0.0140(11) -0.0116(13)
Cl8 0.0817(16) 0.134(2) 0.0489(11) -0.0009(14) 0.0199(10) -0.0148(13)
Cl9 0.095(3) 0.143(3) 0.157(4) -0.0060(19) 0.012(2) 0.030(3)
Cl10 0.133(3) 0.117(3) 0.161(4) 0.008(2) 0.033(3) 0.001(3)
Cl11 0.360(9) 0.150(4) 0.198(5) -0.086(5) 0.169(6) -0.055(4)
Cl12 0.209(6) 0.349(9) 0.165(5) -0.118(6) 0.071(5) -0.031(5)
O1W 0.273(19) 0.313(18) 0.112(9) -0.046(14) 0.058(10) -0.032(10)
O2W 0.189(12) 0.216(11) 0.119(8) 0.031(9) -0.014(8) -0.034(8)
N1 0.057(4) 0.114(6) 0.038(4) -0.015(4) 0.018(3) -0.015(4)
N1S 0.079(6) 0.125(7) 0.064(5) -0.009(5) 0.006(5) -0.015(5)
N2 0.074(5) 0.108(6) 0.040(4) -0.005(4) 0.015(4) -0.011(4)
N3 0.070(5) 0.124(7) 0.057(5) -0.008(5) 0.024(4) -0.013(5)
N4 0.030(4) 0.145(7) 0.079(5) 0.001(4) 0.018(4) -0.005(5)
N5 0.081(6) 0.148(8) 0.034(4) 0.030(5) 0.021(4) 0.001(4)
N6 0.073(5) 0.149(7) 0.020(3) -0.036(5) 0.013(3) -0.012(4)
N7 0.133(8) 0.143(8) 0.039(4) 0.006(6) 0.029(5) 0.001(5)
N8 0.094(6) 0.115(7) 0.048(4) 0.011(5) 0.033(4) -0.014(4)
N9 0.127(8) 0.105(6) 0.060(5) 0.008(6) 0.009(5) 0.014(5)
N10 0.144(9) 0.112(7) 0.074(6) -0.031(6) 0.013(6) 0.014(5)
N11 0.204(14) 0.128(9) 0.153(11) -0.007(9) 0.062(10) -0.066(9)
N12 0.170(13) 0.170(11) 0.127(10) -0.038(10) 0.052(9) -0.029(9)
C1 0.049(5) 0.127(9) 0.047(5) -0.003(5) 0.024(4) -0.010(5)
C1S 0.094(8) 0.144(10) 0.039(5) -0.021(7) 0.012(5) -0.001(6)
C1T 0.090(8) 0.130(9) 0.056(6) 0.009(6) 0.037(5) -0.010(6)
C2 0.071(6) 0.130(9) 0.039(5) -0.027(6) 0.012(4) 0.010(5)
C3 0.093(8) 0.108(8) 0.054(6) -0.005(6) 0.026(5) 0.013(6)
C4 0.105(9) 0.116(9) 0.063(6) 0.013(7) 0.015(6) 0.025(6)
C5 0.060(6) 0.118(9) 0.066(6) -0.011(6) 0.026(5) -0.016(6)
C6 0.064(6) 0.136(10) 0.047(5) 0.014(6) 0.017(4) 0.013(6)
C7 0.079(7) 0.106(7) 0.050(5) 0.006(6) 0.022(5) -0.007(5)
C8 0.059(6) 0.124(8) 0.045(5) -0.016(6) 0.017(4) -0.007(5)
C9 0.071(7) 0.135(9) 0.047(5) -0.012(6) 0.017(5) 0.006(6)
C10 0.052(5) 0.121(8) 0.067(6) -0.006(5) 0.014(4) -0.007(6)
C11 0.053(5) 0.118(8) 0.069(6) -0.009(5) 0.008(5) -0.001(6)
C12 0.073(7) 0.145(10) 0.051(5) 0.005(7) 0.020(5) 0.010(6)
C13 0.066(6) 0.130(9) 0.056(5) -0.024(6) 0.018(5) -0.020(6)
C14 0.075(7) 0.136(9) 0.054(5) 0.004(6) 0.018(5) -0.007(6)
C15 0.069(7) 0.123(9) 0.059(6) 0.009(6) 0.004(5) -0.010(6)
C16 0.068(7) 0.131(10) 0.091(8) -0.012(7) 0.023(6) -0.009(7)
C17 0.110(10) 0.117(11) 0.127(11) 0.012(8) 0.033(9) -0.023(9)
C18 0.141(13) 0.116(10) 0.159(14) 0.011(9) 0.077(11) 0.006(9)
C19 0.065(7) 0.123(10) 0.121(10) -0.016(6) 0.028(6) 0.012(8)
C20 0.092(8) 0.115(9) 0.065(6) 0.006(7) 0.010(6) 0.002(6)
C21 0.063(6) 0.131(9) 0.068(6) 0.020(6) 0.027(5) 0.025(6)
C22 0.059(6) 0.143(10) 0.054(5) 0.001(6) 0.029(4) -0.004(6)
C23 0.072(7) 0.186(13) 0.041(5) 0.032(8) 0.026(5) 0.008(7)
C24 0.099(9) 0.125(9) 0.068(7) -0.007(8) 0.027(6) 0.008(6)
C25 0.087(8) 0.146(10) 0.051(6) 0.000(7) 0.004(5) -0.015(6)
C26 0.086(9) 0.158(11) 0.056(6) 0.024(8) 0.023(5) 0.004(7)
C27 0.068(7) 0.161(11) 0.045(5) -0.001(7) 0.025(5) -0.008(6)
C28 0.090(7) 0.130(9) 0.041(5) 0.009(6) 0.008(5) 0.010(5)
C29 0.049(5) 0.143(9) 0.022(3) -0.028(5) 0.019(3) 0.001(4)
C30 0.149(13) 0.179(13) 0.047(6) 0.024(12) 0.031(7) 0.018(8)
C31 0.099(10) 0.193(15) 0.068(7) -0.053(9) 0.006(7) -0.000(8)
C32 0.132(11) 0.129(10) 0.048(6) -0.032(9) 0.011(6) 0.000(6)
C33 0.066(6) 0.150(10) 0.041(5) 0.005(7) 0.012(4) -0.012(6)
C34 0.060(6) 0.147(10) 0.034(4) 0.004(6) 0.017(4) -0.013(5)
C35 0.065(6) 0.136(8) 0.034(4) 0.006(6) 0.021(4) -0.010(5)
C36 0.047(5) 0.137(9) 0.039(4) 0.014(5) 0.011(4) -0.019(6)
C37 0.046(5) 0.114(7) 0.050(5) -0.007(5) 0.015(4) -0.002(5)
C38 0.071(6) 0.134(9) 0.041(5) 0.008(6) 0.025(4) 0.013(5)
C39 0.064(6) 0.121(8) 0.048(5) -0.017(6) 0.018(4) -0.005(5)
C40 0.059(6) 0.131(8) 0.041(4) -0.014(5) 0.019(4) 0.004(5)
C41 0.047(5) 0.145(9) 0.042(5) 0.017(6) 0.019(4) -0.009(6)
C42 0.057(5) 0.125(8) 0.036(4) 0.006(5) 0.019(4) 0.005(5)
C43 0.061(6) 0.133(9) 0.054(5) -0.001(6) 0.015(4) -0.002(6)
C44 0.097(8) 0.140(9) 0.047(5) -0.016(7) 0.022(5) 0.002(6)
C45 0.112(9) 0.156(11) 0.055(6) -0.016(8) 0.024(6) -0.001(7)
C46 0.086(7) 0.119(8) 0.054(5) -0.012(6) 0.013(5) -0.011(5)
C47 0.076(7) 0.153(10) 0.034(4) 0.004(6) 0.011(4) -0.006(5)
C48 0.054(5) 0.119(8) 0.047(5) -0.006(5) 0.019(4) -0.002(5)
C49 0.099(8) 0.095(7) 0.049(5) 0.007(6) 0.027(5) -0.001(5)
C50 0.104(8) 0.107(8) 0.042(5) 0.004(6) 0.020(5) 0.002(5)
C51 0.068(6) 0.126(8) 0.059(6) 0.009(6) 0.022(5) 0.007(6)
C52 0.115(9) 0.114(8) 0.049(5) -0.001(7) 0.038(6) -0.007(5)
C53 0.086(7) 0.101(7) 0.047(5) -0.008(6) 0.010(5) -0.004(5)
C54 0.078(7) 0.104(8) 0.067(6) 0.006(6) 0.014(5) 0.003(6)
C55 0.122(10) 0.123(9) 0.041(5) -0.021(8) -0.004(6) -0.004(5)
C56 0.136(11) 0.121(9) 0.053(6) -0.008(8) -0.002(6) 0.009(6)
C57 0.128(8) 0.134(8) 0.070(6) 0.014(7) 0.022(6) 0.040(6)
C58 0.127(9) 0.144(9) 0.046(5) 0.027(8) 0.004(6) -0.006(6)
C59 0.145(10) 0.138(9) 0.043(5) 0.000(8) 0.011(6) 0.021(6)
C60 0.119(9) 0.146(10) 0.074(7) -0.003(8) 0.026(6) 0.019(7)
C61 0.142(9) 0.131(8) 0.061(6) 0.029(8) 0.011(6) 0.004(6)
C62 0.097(6) 0.046(4) 0.024(3) -0.007(4) 0.024(4) 0.002(3)
C63 0.083(8) 0.116(9) 0.111(9) -0.002(7) 0.021(7) -0.000(8)
C64 0.142(13) 0.102(10) 0.140(12) 0.007(9) 0.042(10) -0.004(9)
C65 0.167(15) 0.121(12) 0.141(13) -0.028(11) 0.065(11) -0.031(10)
C66 0.130(12) 0.109(10) 0.137(12) -0.001(9) 0.043(10) -0.040(9)
C67 0.182(17) 0.119(11) 0.135(13) -0.031(11) 0.063(12) -0.013(10)
C68 0.141(14) 0.144(14) 0.143(14) 0.003(11) 0.037(11) 0.023(11)
C69 0.197(15) 0.118(11) 0.164(14) 0.013(11) 0.055(12) -0.024(10)
C70 0.206(14) 0.124(10) 0.213(14) 0.011(10) 0.058(12) -0.030(11)
C71 0.231(19) 0.111(11) 0.170(14) 0.031(12) 0.136(13) 0.002(10)
C72 0.30(3) 0.130(13) 0.26(2) 0.004(15) 0.129(19) 0.044(14)
C73 0.21(2) 0.163(16) 0.26(3) -0.009(14) 0.141(17) 0.001(15)
C74 0.176(17) 0.129(12) 0.227(18) -0.010(11) 0.100(15) -0.020(12)
C75 0.132(11) 0.132(11) 0.147(12) -0.029(9) 0.067(10) -0.024(9)
C76 0.188(15) 0.090(9) 0.131(12) -0.029(10) 0.068(11) -0.037(8)
C77 0.151(13) 0.153(13) 0.096(9) -0.030(10) 0.040(9) -0.051(10)
C78 0.125(12) 0.127(11) 0.093(9) 0.012(10) 0.020(9) -0.020(8)
C79 0.156(15) 0.168(14) 0.077(9) 0.005(12) 0.023(9) -0.041(10)
C80 0.105(11) 0.158(13) 0.103(10) 0.015(10) 0.036(8) -0.029(10)
C81 0.103(10) 0.192(14) 0.056(6) 0.014(10) 0.025(6) -0.020(8)
C82 0.125(12) 0.147(13) 0.072(8) 0.023(10) 0.025(8) -0.022(8)
C83 0.122(11) 0.125(10) 0.050(6) -0.019(8) 0.033(6) -0.028(6)
C84 0.080(7) 0.152(10) 0.050(5) -0.006(7) 0.031(5) -0.028(6)

loop_
_atom_type_symbol
_atom_type_description
_atom_type_scat_dispersion_real
_atom_type_scat_dispersion_imag
_atom_type_scat_source
C C 0.0033 0.0016
;
International Tables for Crystallography
(1992, Vol. C, Tables 4.2.6.8 and 6.1.1.4)
;
H H 0.0000 0.0000
;
International Tables for Crystallography
(1992, Vol. C, Table 6.1.1.4)
;
N N 0.0061 0.0033
;
International Tables for Crystallography
(1992, Vol. C, Tables 4.2.6.8 and 6.1.1.4)
;
Pd Pd -0.9988 1.0072
;
International Tables for Crystallography
(1992, Vol. C, Tables 4.2.6.8 and 6.1.1.4)
;
Cl Cl 0.1484 0.1585
;
International Tables for Crystallography
(1992, Vol. C, Tables 4.2.6.8 and 6.1.1.4)
;
O O 0.0106 0.0060
;
International Tables for Crystallography
(1992, Vol. C, Tables 4.2.6.8 and 6.1.1.4)
;

loop_
_geom_angle_atom_site_label_1
_geom_angle_atom_site_label_2
_geom_angle_atom_site_label_3
_geom_angle
_geom_angle_publ_flag
Cl1 Pd1 Cl2 93.79(9) yes
Cl1 Pd1 N1 91.1(3) yes
Cl1 Pd1 N2 174.0(2) yes
Cl2 Pd1 N1 171.6(3) yes
Cl2 Pd1 N2 90.95(19) yes
N1 Pd1 N2 84.6(3) yes
Cl3 Pd2 Cl4 92.89(11) yes
Cl3 Pd2 N3 90.3(3) yes
Cl3 Pd2 N4 175.8(3) yes
Cl4 Pd2 N3 176.4(3) yes
Cl4 Pd2 N4 91.3(3) yes
N3 Pd2 N4 85.6(4) yes
Cl5 Pd3 Cl6 92.77(11) yes
Cl5 Pd3 N5 90.8(3) yes
Cl5 Pd3 N6 173.8(3) yes
Cl6 Pd3 N5 175.4(3) yes
Cl6 Pd3 N6 92.2(3) yes
N5 Pd3 N6 84.4(4) yes
Cl7 Pd4 Cl8 93.80(10) yes
Cl7 Pd4 N7 91.0(3) yes
Cl7 Pd4 N8 175.3(3) yes
Cl8 Pd4 N7 175.0(3) yes
Cl8 Pd4 N8 90.6(3) yes
N7 Pd4 N8 84.6(4) yes
Cl9 Pd5 Cl10 90.71(15) yes
Cl9 Pd5 N9 91.2(3) yes
Cl9 Pd5 N10 175.9(3) yes
Cl10 Pd5 N9 172.9(3) yes
Cl10 Pd5 N10 93.3(3) yes
N9 Pd5 N10 84.7(4) yes
Cl11 Pd6 Cl12 94.1(3) yes
Cl11 Pd6 N11 89.4(5) yes
Cl11 Pd6 N12 178.1(5) yes
Cl12 Pd6 N11 176.2(5) yes
Cl12 Pd6 N12 87.7(5) yes
N11 Pd6 N12 88.8(6) yes
Pd1 N1 C1 108.2(5) yes
Pd1 N1 C42 112.1(5) yes
C1 N1 C42 114.6(7) yes
Pd1 N2 C6 106.6(6) yes
Pd1 N2 C7 117.6(6) yes
C6 N2 C7 116.2(8) yes
Pd2 N3 C14 109.6(6) yes
Pd2 N3 C15 105.8(6) yes
C14 N3 C15 116.7(8) yes
Pd2 N4 C20 106.6(6) yes
Pd2 N4 C21 116.3(7) yes
C20 N4 C21 112.6(8) yes
Pd3 N5 C28 108.8(6) yes
Pd3 N5 C29 106.5(5) yes
C28 N5 C29 114.4(8) yes
Pd3 N6 C34 111.2(6) yes
Pd3 N6 C35 119.5(6) yes
C34 N6 C35 110.3(8) yes
Pd4 N7 C43 107.8(6) yes
Pd4 N7 C84 115.2(7) yes
C43 N7 C84 111.1(9) yes
Pd4 N8 C48 106.5(5) yes
Pd4 N8 C49 110.7(6) yes
C48 N8 C49 115.9(8) yes
Pd5 N9 C56 119.4(7) yes
Pd5 N9 C57 108.1(7) yes
C56 N9 C57 111.9(10) yes
Pd5 N10 C62 104.0(7) yes
Pd5 N10 C63 118.1(8) yes
C62 N10 C63 112.4(9) yes
Pd6 N11 C70 118.8(12) yes
Pd6 N11 C71 107.1(10) yes
C70 N11 C71 109.1(13) yes
Pd6 N12 C76 103.4(9) yes
Pd6 N12 C77 107.9(9) yes
C76 N12 C77 112.5(12) yes
N1 C1 C2 124.5(9) yes
N1 C1 C6 116.4(8) yes
C2 C1 C6 119.1(11) yes
N1S C1S C1T 178.8(13) yes
C1 C2 C3 121.3(10) yes
N2S C2S C2T 169(3) yes
C2 C3 C4 119.9(10) yes
N3S C3S C3T 167(3) yes
C3 C4 C5 120.3(11) yes
N4S C4S C4T 177(3) yes
C4 C5 C6 118.5(10) yes
N2 C6 C1 118.8(10) yes
N2 C6 C5 120.1(9) yes
C1 C6 C5 120.9(9) yes
N2 C7 C8 110.4(8) yes
C7 C8 C9 118.5(8) yes
C7 C8 C10 122.9(9) yes
C9 C8 C10 118.6(9) yes
C8 C9 C11 121.6(9) yes
C8 C10 C12 121.8(10) yes
C9 C11 C13 118.2(10) yes
C10 C12 C13 119.7(9) yes
C11 C13 C12 120.0(9) yes
C11 C13 C14 117.2(9) yes
C12 C13 C14 122.6(9) yes
N3 C14 C13 113.5(8) yes
N3 C15 C16 118.6(9) yes
N3 C15 C20 120.4(10) yes
C16 C15 C20 120.6(12) yes
C15 C16 C17 117.0(11) yes
C16 C17 C18 121.7(13) yes
C17 C18 C19 121.4(14) yes
C18 C19 C20 117.1(12) yes
N4 C20 C15 118.0(11) yes
N4 C20 C19 119.3(10) yes
C15 C20 C19 121.9(11) yes
N4 C21 C22 112.3(8) yes
C21 C22 C23 118.6(10) yes
C21 C22 C24 121.6(12) yes
C23 C22 C24 119.8(11) yes
C22 C23 C25 120.7(11) yes
C22 C24 C26 121.1(12) yes
C23 C25 C27 120.5(12) yes
C24 C26 C27 118.3(11) yes
C25 C27 C26 119.6(11) yes
C25 C27 C28 120.3(12) yes
C26 C27 C28 120.1(10) yes
N5 C28 C27 114.1(8) yes
N5 C29 C30 113.4(9) yes
N5 C29 C34 115.3(9) yes
C30 C29 C34 131.1(12) yes
C29 C30 C31 111.8(13) yes
C30 C31 C32 120.0(14) yes
C31 C32 C33 123.0(13) yes
C32 C33 C34 120.1(10) yes
N6 C34 C29 119.3(10) yes
N6 C34 C33 126.2(9) yes
C29 C34 C33 114.0(10) yes
N6 C35 C36 110.2(7) yes
C35 C36 C37 120.9(9) yes
C35 C36 C38 118.8(9) yes
C37 C36 C38 120.3(8) yes
C36 C37 C39 122.2(9) yes
C36 C38 C40 118.7(10) yes
C37 C39 C41 118.7(9) yes
C38 C40 C41 120.6(10) yes
C39 C41 C40 119.5(8) yes
C39 C41 C42 118.4(9) yes
C40 C41 C42 122.0(9) yes
N1 C42 C41 113.3(7) yes
N7 C43 C44 120.8(8) yes
N7 C43 C48 117.3(9) yes
C44 C43 C48 121.2(9) yes
C43 C44 C45 118.9(9) yes
C44 C45 C46 119.6(11) yes
C45 C46 C47 121.5(10) yes
C46 C47 C48 118.2(8) yes
N8 C48 C43 120.1(8) yes
N8 C48 C47 119.6(8) yes
C43 C48 C47 120.2(9) yes
N8 C49 C50 113.3(8) yes
C49 C50 C51 119.8(10) yes
C49 C50 C52 121.7(9) yes
C51 C50 C52 118.5(9) yes
C50 C51 C53 119.9(10) yes
C50 C52 C54 120.5(9) yes
C51 C53 C55 121.3(9) yes
C52 C54 C55 121.8(11) yes
C53 C55 C54 118.1(9) yes
C53 C55 C56 121.9(9) yes
C54 C55 C56 119.9(11) yes
N9 C56 C55 111.6(10) yes
N9 C57 C58 125.0(10) yes
N9 C57 C62 113.8(10) yes
C58 C57 C62 121.2(11) yes
C57 C58 C59 120.3(11) yes
C58 C59 C60 123.5(11) yes
C59 C60 C61 115.4(12) yes
C60 C61 C62 123.5(10) yes
N10 C62 C57 123.6(10) yes
N10 C62 C61 120.4(9) yes
C57 C62 C61 116.0(9) yes
N10 C63 C64 114.1(11) yes
C63 C64 C65 125.7(15) yes
C63 C64 C66 117.8(12) yes
C65 C64 C66 116.1(14) yes
C64 C65 C67 125.2(17) yes
C64 C66 C68 117.8(14) yes
C65 C67 C69 122.5(16) yes
C66 C68 C69 124.9(17) yes
C67 C69 C68 113.0(16) yes
C67 C69 C70 124.7(16) yes
C68 C69 C70 122.3(16) yes
N11 C70 C69 112.9(15) yes
N11 C71 C72 122.1(15) yes
N11 C71 C76 117.1(16) yes
C72 C71 C76 119.5(16) yes
C71 C72 C73 117.9(17) yes
C72 C73 C74 124.7(19) yes
C73 C74 C75 115.1(17) yes
C74 C75 C76 120.1(15) yes
N12 C76 C71 119.7(14) yes
N12 C76 C75 117.6(14) yes
C71 C76 C75 122.7(16) yes
N12 C77 C78 110.6(12) yes
C77 C78 C79 117.0(15) yes
C77 C78 C80 121.7(14) yes
C79 C78 C80 121.2(15) yes
C78 C79 C81 119.2(16) yes
C78 C80 C82 119.1(14) yes
C79 C81 C83 118.9(13) yes
C80 C82 C83 121.3(14) yes
C81 C83 C82 120.2(13) yes
C81 C83 C84 116.5(12) yes
C82 C83 C84 123.3(13) yes
N7 C84 C83 111.5(8) yes
Pd1 N1 H1N 107.166 no
C1 N1 H1N 107.187 no
C42 N1 H1N 107.172 no
Pd1 N2 H2N 105.013 no
C6 N2 H2N 105.048 no
C7 N2 H2N 105.044 no
Pd2 N3 H3N 108.155 no
C14 N3 H3N 108.144 no
C15 N3 H3N 108.135 no
Pd2 N4 H4N 106.984 no
C20 N4 H4N 106.975 no
C21 N4 H4N 106.978 no
Pd3 N5 H5N 108.987 no
C28 N5 H5N 108.985 no
C29 N5 H5N 108.987 no
Pd3 N6 H6N 104.818 no
C34 N6 H6N 104.833 no
C35 N6 H6N 104.828 no
Pd4 N7 H7N 107.481 no
C43 N7 H7N 107.480 no
C84 N7 H7N 107.458 no
Pd4 N8 H8N 107.810 no
C48 N8 H8N 107.811 no
C49 N8 H8N 107.775 no
Pd5 N9 H9N 105.424 no
C56 N9 H9N 105.454 no
C57 N9 H9N 105.439 no
Pd5 N10 H10N 107.288 no
C62 N10 H10N 107.289 no
C63 N10 H10N 107.273 no
Pd6 N11 H11N 107.099 no
C70 N11 H11N 107.106 no
C71 N11 H11N 107.105 no
Pd6 N12 H12N 110.903 no
C76 N12 H12N 110.904 no
C77 N12 H12N 110.899 no
C1 C2 H2 119.336 no
C3 C2 H2 119.370 no
C2 C3 H3 120.049 no
C4 C3 H3 120.060 no
C3 C4 H4 119.832 no
C5 C4 H4 119.829 no
C4 C5 H5 120.752 no
C6 C5 H5 120.738 no
N2 C7 H7A 109.564 no
N2 C7 H7B 109.568 no
C8 C7 H7A 109.558 no
C8 C7 H7B 109.567 no
H7A C7 H7B 108.102 no
C8 C9 H9 119.232 no
C11 C9 H9 119.192 no
C8 C10 H10 119.121 no
C12 C10 H10 119.114 no
C9 C11 H11 120.888 no
C13 C11 H11 120.875 no
C10 C12 H12 120.131 no
C13 C12 H12 120.131 no
N3 C14 H14A 108.859 no
N3 C14 H14B 108.849 no
C13 C14 H14A 108.863 no
C13 C14 H14B 108.855 no
H14A C14 H14B 107.716 no
C15 C16 H16 121.484 no
C17 C16 H16 121.490 no
C16 C17 H17 119.141 no
C18 C17 H17 119.128 no
C17 C18 H18 119.319 no
C19 C18 H18 119.315 no
C18 C19 H19 121.456 no
C20 C19 H19 121.410 no
N4 C21 H21A 109.141 no
N4 C21 H21B 109.143 no
C22 C21 H21A 109.139 no
C22 C21 H21B 109.141 no
H21A C21 H21B 107.856 no
C22 C23 H23 119.629 no
C25 C23 H23 119.674 no
C22 C24 H24 119.475 no
C26 C24 H24 119.457 no
C23 C25 H25 119.750 no
C27 C25 H25 119.773 no
C24 C26 H26 120.858 no
C27 C26 H26 120.868 no
N5 C28 H28A 108.730 no
N5 C28 H28B 108.749 no
C27 C28 H28A 108.721 no
C27 C28 H28B 108.738 no
H28A C28 H28B 107.640 no
C29 C30 H30 124.114 no
C31 C30 H30 124.084 no
C30 C31 H31 120.001 no
C32 C31 H31 120.008 no
C31 C32 H32 118.527 no
C33 C32 H32 118.511 no
C32 C33 H33 119.962 no
C34 C33 H33 119.973 no
N6 C35 H35A 109.608 no
N6 C35 H35B 109.630 no
C36 C35 H35A 109.617 no
C36 C35 H35B 109.612 no
H35A C35 H35B 108.138 no
C36 C37 H37 118.883 no
C39 C37 H37 118.888 no
C36 C38 H38 120.663 no
C40 C38 H38 120.640 no
C37 C39 H39 120.641 no
C41 C39 H39 120.650 no
C38 C40 H40 119.703 no
C41 C40 H40 119.717 no
N1 C42 H42A 108.913 no
N1 C42 H42B 108.906 no
C41 C42 H42A 108.914 no
C41 C42 H42B 108.925 no
H42A C42 H42B 107.745 no
C43 C44 H44 120.550 no
C45 C44 H44 120.559 no
C44 C45 H45 120.204 no
C46 C45 H45 120.196 no
C45 C46 H46 119.253 no
C47 C46 H46 119.229 no
C46 C47 H47 120.924 no
C48 C47 H47 120.922 no
N8 C49 H49A 108.932 no
N8 C49 H49B 108.928 no
C50 C49 H49A 108.915 no
C50 C49 H49B 108.920 no
H49A C49 H49B 107.726 no
C50 C51 H51 120.069 no
C53 C51 H51 120.054 no
C50 C52 H52 119.772 no
C54 C52 H52 119.775 no
C51 C53 H53 119.360 no
C55 C53 H53 119.369 no
C52 C54 H54 119.107 no
C55 C54 H54 119.110 no
N9 C56 H56A 109.291 no
N9 C56 H56B 109.290 no
C55 C56 H56A 109.306 no
C55 C56 H56B 109.296 no
H56A C56 H56B 107.947 no
C57 C58 H58 119.850 no
C59 C58 H58 119.870 no
C58 C59 H59 118.223 no
C60 C59 H59 118.241 no
C59 C60 H60 122.307 no
C61 C60 H60 122.331 no
C60 C61 H61 118.248 no
C62 C61 H61 118.251 no
N10 C63 H63A 108.734 no
N10 C63 H63B 108.729 no
C64 C63 H63A 108.735 no
C64 C63 H63B 108.727 no
H63A C63 H63B 107.645 no
C64 C65 H65 117.408 no
C67 C65 H65 117.418 no
C64 C66 H66 121.088 no
C68 C66 H66 121.067 no
C65 C67 H67 118.754 no
C69 C67 H67 118.761 no
C66 C68 H68 117.547 no
C69 C68 H68 117.524 no
N11 C70 H70A 109.001 no
N11 C70 H70B 108.993 no
C69 C70 H70A 109.017 no
C69 C70 H70B 108.997 no
H70A C70 H70B 107.797 no
C71 C72 H72 121.059 no
C73 C72 H72 121.024 no
C72 C73 H73 117.684 no
C74 C73 H73 117.648 no
C73 C74 H74 122.459 no
C75 C74 H74 122.451 no
C74 C75 H75 119.958 no
C76 C75 H75 119.953 no
N12 C77 H77A 109.525 no
N12 C77 H77B 109.543 no
C78 C77 H77A 109.508 no
C78 C77 H77B 109.502 no
H77A C77 H77B 108.091 no
C78 C79 H79 120.383 no
C81 C79 H79 120.398 no
C78 C80 H80 120.434 no
C82 C80 H80 120.417 no
C79 C81 H81 120.510 no
C83 C81 H81 120.544 no
C80 C82 H82 119.361 no
C83 C82 H82 119.362 no
N7 C84 H84A 109.307 no
N7 C84 H84B 109.304 no
C83 C84 H84A 109.322 no
C83 C84 H84B 109.321 no
H84A C84 H84B 107.966 no

loop_
_geom_bond_atom_site_label_1
_geom_bond_atom_site_label_2
_geom_bond_distance
_geom_bond_publ_flag
Pd1 Cl1 2.315(3) yes
Pd1 Cl2 2.3046(19) yes
Pd1 N1 2.028(6) yes
Pd1 N2 2.053(8) yes
Pd2 Cl3 2.298(3) yes
Pd2 Cl4 2.309(3) yes
Pd2 N3 2.041(8) yes
Pd2 N4 2.036(9) yes
Pd3 Cl5 2.283(3) yes
Pd3 Cl6 2.290(3) yes
Pd3 N5 2.040(9) yes
Pd3 N6 1.999(9) yes
Pd4 Cl7 2.298(3) yes
Pd4 Cl8 2.288(3) yes
Pd4 N7 2.048(10) yes
Pd4 N8 2.065(8) yes
Pd5 Cl9 2.297(4) yes
Pd5 Cl10 2.285(4) yes
Pd5 N9 1.994(9) yes
Pd5 N10 2.039(11) yes
Pd6 Cl11 2.314(6) yes
Pd6 Cl12 2.361(8) yes
Pd6 N11 1.995(13) yes
Pd6 N12 2.030(13) yes
N1 C1 1.439(14) yes
N1 C42 1.507(11) yes
N1S C1S 1.176(15) yes
N2 C6 1.465(12) yes
N2 C7 1.467(12) yes
N2S C2S 1.17(3) yes
N3 C14 1.485(13) yes
N3 C15 1.463(15) yes
N3S C3S 1.20(4) yes
N4 C20 1.509(14) yes
N4 C21 1.490(12) yes
N4S C4S 1.29(4) yes
N5 C28 1.498(11) yes
N5 C29 1.580(13) yes
N6 C34 1.458(14) yes
N6 C35 1.505(11) yes
N7 C43 1.493(13) yes
N7 C84 1.521(15) yes
N8 C48 1.454(12) yes
N8 C49 1.526(13) yes
N9 C56 1.470(15) yes
N9 C57 1.459(16) yes
N10 C62 1.405(13) yes
N10 C63 1.500(16) yes
N11 C70 1.49(3) yes
N11 C71 1.50(2) yes
N12 C76 1.52(3) yes
N12 C77 1.52(2) yes
C1 C2 1.397(13) yes
C1 C6 1.394(14) yes
C1S C1T 1.423(16) yes
C2 C3 1.370(17) yes
C2S C2T 1.49(3) yes
C3 C4 1.368(16) yes
C3S C3T 1.49(4) yes
C4 C5 1.439(14) yes
C4S C4T 1.53(3) yes
C5 C6 1.375(17) yes
C7 C8 1.511(13) yes
C8 C9 1.365(15) yes
C8 C10 1.372(13) yes
C9 C11 1.402(14) yes
C10 C12 1.385(14) yes
C11 C13 1.408(14) yes
C12 C13 1.365(16) yes
C13 C14 1.541(14) yes
C15 C16 1.456(16) yes
C15 C20 1.303(15) yes
C16 C17 1.37(2) yes
C17 C18 1.36(3) yes
C18 C19 1.38(2) yes
C19 C20 1.423(18) yes
C21 C22 1.517(14) yes
C22 C23 1.35(2) yes
C22 C24 1.347(17) yes
C23 C25 1.408(16) yes
C24 C26 1.416(18) yes
C25 C27 1.344(17) yes
C26 C27 1.40(2) yes
C27 C28 1.501(15) yes
C29 C30 1.347(19) yes
C29 C34 1.310(12) yes
C30 C31 1.43(3) yes
C31 C32 1.36(2) yes
C32 C33 1.307(18) yes
C33 C34 1.425(17) yes
C35 C36 1.521(11) yes
C36 C37 1.334(14) yes
C36 C38 1.406(15) yes
C37 C39 1.377(12) yes
C38 C40 1.409(12) yes
C39 C41 1.427(15) yes
C40 C41 1.358(15) yes
C41 C42 1.504(11) yes
C43 C44 1.380(15) yes
C43 C48 1.346(12) yes
C44 C45 1.403(16) yes
C45 C46 1.367(14) yes
C46 C47 1.369(15) yes
C47 C48 1.423(13) yes
C49 C50 1.466(13) yes
C50 C51 1.396(13) yes
C50 C52 1.431(17) yes
C51 C53 1.393(13) yes
C52 C54 1.339(14) yes
C53 C55 1.387(17) yes
C54 C55 1.412(14) yes
C55 C56 1.550(15) yes
C57 C58 1.435(16) yes
C57 C62 1.348(14) yes
C58 C59 1.328(18) yes
C59 C60 1.347(17) yes
C60 C61 1.448(17) yes
C61 C62 1.409(15) yes
C63 C64 1.51(2) yes
C64 C65 1.32(3) yes
C64 C66 1.48(3) yes
C65 C67 1.31(3) yes
C66 C68 1.28(3) yes
C67 C69 1.37(3) yes
C68 C69 1.47(3) yes
C69 C70 1.54(3) yes
C71 C72 1.33(3) yes
C71 C76 1.37(3) yes
C72 C73 1.42(3) yes
C73 C74 1.39(3) yes
C74 C75 1.38(3) yes
C75 C76 1.40(2) yes
C77 C78 1.49(3) yes
C78 C79 1.34(3) yes
C78 C80 1.42(3) yes
C79 C81 1.45(3) yes
C80 C82 1.38(3) yes
C81 C83 1.40(2) yes
C82 C83 1.37(2) yes
C83 C84 1.492(17) yes
N1 H1N 0.930 no
N2 H2N 0.930 no
N3 H3N 0.930 no
N4 H4N 0.930 no
N5 H5N 0.930 no
N6 H6N 0.930 no
N7 H7N 0.930 no
N8 H8N 0.930 no
N9 H9N 0.930 no
N10 H10N 0.930 no
N11 H11N 0.930 no
N12 H12N 0.930 no
C2 H2 0.950 no
C3 H3 0.950 no
C4 H4 0.950 no
C5 H5 0.950 no
C7 H7A 0.990 no
C7 H7B 0.990 no
C9 H9 0.950 no
C10 H10 0.950 no
C11 H11 0.950 no
C12 H12 0.950 no
C14 H14A 0.990 no
C14 H14B 0.990 no
C16 H16 0.950 no
C17 H17 0.950 no
C18 H18 0.950 no
C19 H19 0.950 no
C21 H21A 0.990 no
C21 H21B 0.990 no
C23 H23 0.950 no
C24 H24 0.950 no
C25 H25 0.950 no
C26 H26 0.950 no
C28 H28A 0.990 no
C28 H28B 0.990 no
C30 H30 0.950 no
C31 H31 0.950 no
C32 H32 0.950 no
C33 H33 0.950 no
C35 H35A 0.990 no
C35 H35B 0.990 no
C37 H37 0.950 no
C38 H38 0.950 no
C39 H39 0.950 no
C40 H40 0.950 no
C42 H42A 0.990 no
C42 H42B 0.990 no
C44 H44 0.950 no
C45 H45 0.950 no
C46 H46 0.950 no
C47 H47 0.950 no
C49 H49A 0.990 no
C49 H49B 0.990 no
C51 H51 0.950 no
C52 H52 0.950 no
C53 H53 0.950 no
C54 H54 0.950 no
C56 H56A 0.990 no
C56 H56B 0.990 no
C58 H58 0.950 no
C59 H59 0.950 no
C60 H60 0.950 no
C61 H61 0.950 no
C63 H63A 0.990 no
C63 H63B 0.990 no
C65 H65 0.950 no
C66 H66 0.950 no
C67 H67 0.950 no
C68 H68 0.950 no
C70 H70A 0.990 no
C70 H70B 0.990 no
C72 H72 0.950 no
C73 H73 0.950 no
C74 H74 0.950 no
C75 H75 0.950 no
C77 H77A 0.990 no
C77 H77B 0.990 no
C79 H79 0.950 no
C80 H80 0.950 no
C81 H81 0.950 no
C82 H82 0.950 no
C84 H84A 0.990 no
C84 H84B 0.990 no

loop_
_geom_contact_atom_site_label_1
_geom_contact_atom_site_label_2
_geom_contact_distance
_geom_contact_publ_flag
_geom_contact_site_symmetry_2
Pd1 C8 3.322(10) no .
Pd1 C9 3.469(10) no .
Pd2 C22 3.262(11) no .
Pd2 C23 3.292(9) no .
Pd3 C36 3.315(9) no .
Pd3 C37 3.583(9) no .
Pd4 C81 3.189(17) no .
Pd4 C83 3.246(14) no .
Pd5 C55 3.522(12) no .
Pd5 C64 3.571(16) no .
Pd6 C67 3.343(17) no .
Pd6 C69 3.223(19) no .
Cl1 C42 3.463(9) no .
Cl2 C7 3.558(11) no .
Cl3 C14 3.388(12) no .
Cl4 C21 3.479(12) no .
Cl5 C28 3.488(12) no .
Cl6 C35 3.434(11) no .
Cl7 C84 3.534(11) no .
Cl8 C49 3.433(11) no .
Cl9 C56 3.564(14) no .
Cl10 C64 3.386(17) no .
Cl10 C66 3.409(16) no .
Cl11 C67 3.584(18) no .
Cl11 C70 3.47(2) no .
Cl12 C77 3.481(18) no .
N1 C39 3.292(11) no .
N1 C40 3.363(11) no .
N2 C9 3.309(13) no .
N2 C10 3.228(12) no .
N3 C11 3.204(12) no .
N3 C12 3.459(13) no .
N4 C23 3.269(14) no .
N4 C24 3.312(14) no .
N5 C25 3.238(13) no .
N5 C26 3.447(14) no .
N6 C37 3.373(11) no .
N6 C38 3.198(11) no .
N7 C81 3.24(2) no .
N7 C82 3.370(19) no .
N8 C51 3.215(12) no .
N8 C52 3.485(14) no .
N9 C53 3.333(13) no .
N9 C54 3.382(13) no .
N10 C65 3.273(19) no .
N10 C66 3.460(18) no .
N11 C67 3.35(3) no .
N11 C68 3.50(3) no .
N12 C79 3.14(3) no .
N12 C80 3.40(3) no .
C1 C4 2.778(17) no .
C1 C7 3.582(12) no .
C1 C40 3.368(12) no .
C1 C41 3.068(13) no .
C2 C5 2.778(14) no .
C2 C40 3.088(13) no .
C2 C41 3.170(15) no .
C2 C42 3.241(14) no .
C3 C6 2.786(14) no .
C5 C7 3.076(14) no .
C6 C8 3.104(13) no .
C6 C10 3.281(13) no .
C6 C42 3.384(15) no .
C8 C13 2.784(14) no .
C9 C12 2.755(14) no .
C10 C11 2.757(15) no .
C10 C42 3.554(14) no .
C12 C15 3.519(15) no .
C12 C16 3.192(15) no .
C13 C15 3.090(15) no .
C13 C16 3.068(16) no .
C14 C16 3.212(17) no .
C14 C20 3.374(16) no .
C15 C18 2.748(19) no .
C15 C21 3.518(14) no .
C16 C19 2.799(17) no .
C17 C20 2.744(19) no .
C19 C21 3.099(17) no .
C20 C22 3.156(15) no .
C20 C24 3.383(15) no .
C22 C27 2.777(15) no .
C23 C26 2.749(18) no .
C24 C25 2.735(18) no .
C26 C30 3.265(15) no .
C27 C29 3.311(12) no .
C27 C30 3.256(17) no .
C28 C30 3.151(17) no .
C28 C34 3.399(13) no .
C28 C38 3.504(15) no .
C29 C32 2.615(17) no .
C29 C35 3.503(13) no .
C30 C33 2.791(19) no .
C31 C34 2.762(19) no .
C33 C35 3.090(15) no .
C34 C36 3.110(13) no .
C34 C38 3.187(12) no .
C36 C41 2.776(11) no .
C37 C40 2.757(14) no .
C38 C39 2.777(15) no .
C43 C46 2.747(14) no .
C43 C49 3.447(14) no .
C43 C82 3.41(2) no .
C43 C83 3.111(17) no .
C44 C47 2.779(13) no .
C44 C84 3.119(16) no .
C45 C48 2.758(16) no .
C47 C49 3.219(15) no .
C47 C50 3.104(15) no .
C47 C52 3.253(15) no .
C48 C50 3.081(13) no .
C48 C52 3.550(14) no .
C48 C84 3.498(13) no .
C49 C82 3.598(17) no .
C50 C55 2.808(14) no .
C51 C54 2.776(15) no .
C52 C53 2.772(14) no .
C53 C57 3.160(14) no .
C53 C58 3.484(13) no .
C53 C62 3.563(12) no .
C54 C63 3.499(16) no .
C55 C57 2.929(15) no .
C55 C62 3.429(14) no .
C55 C63 3.570(17) no .
C56 C58 3.134(17) no .
C56 C62 3.377(15) no .
C57 C60 2.799(18) no .
C57 C63 3.425(16) no .
C58 C61 2.709(16) no .
C59 C62 2.804(14) no .
C61 C63 3.040(17) no .
C64 C69 2.81(3) no .
C65 C68 2.66(3) no .
C66 C67 2.74(3) no .
C68 C77 3.55(3) no .
C69 C71 3.23(3) no .
C70 C72 3.05(3) no .
C70 C76 3.51(3) no .
C71 C74 2.83(3) no .
C71 C77 3.38(3) no .
C72 C75 2.78(3) no .
C73 C76 2.67(3) no .
C75 C77 3.27(2) no .
C75 C78 3.10(2) no .
C75 C80 3.14(3) no .
C76 C78 3.01(3) no .
C76 C80 3.33(3) no .
C78 C83 2.78(2) no .
C79 C82 2.79(3) no .
C80 C81 2.79(2) no .
Pd1 Pd1 3.4320(9) no 3_765
Pd1 Cl1 3.308(3) no 3_765
Pd2 N1S 3.504(10) no 3_665
Pd3 C1T 3.565(10) no 1_556
Cl1 Pd1 3.308(3) no 3_765
Cl1 N2 3.462(8) no 3_765
Cl1 N8 3.295(8) no .
Cl1 C1 3.465(9) no 3_765
Cl1 C6 3.449(11) no 3_765
Cl1 C51 3.597(11) no .
Cl2 N1 3.310(8) no 3_765
Cl2 N6 3.131(6) no 1_554
Cl2 C1T 3.533(12) no .
Cl2 C35 3.526(8) no 1_554
Cl3 N3 3.233(8) no 3_665
Cl3 C15 3.581(11) no 3_665
Cl4 N5 3.267(8) no 3_666
Cl4 C1S 3.459(12) no 3_665
Cl4 C29 3.485(9) no 3_666
Cl4 C30 3.511(15) no 3_666
Cl6 C2 3.562(9) no 3_766
Cl6 C3 3.585(11) no 3_766
Cl6 C58 3.503(12) no 1_556
Cl8 N2 3.251(8) no 3_765
Cl8 C7 3.365(10) no 3_765
Cl9 O2W 3.451(13) no 1_554
Cl9 C19 3.464(14) no 3_665
Cl10 N11 3.136(14) no 4_564
Cl11 O1W 3.287(16) no 4_564
Cl11 N10 3.149(12) no 4_565
Cl11 C61 3.283(13) no 4_565
Cl11 C62 3.321(9) no 4_565
O1W Cl11 3.287(16) no 4_565
O1W N12 2.94(2) no .
O1W C79 3.53(3) no .
O2W Cl9 3.451(13) no 1_556
O2W N4S 2.74(4) no .
O2W N9 2.963(14) no 1_556
N1 Cl2 3.310(8) no 3_765
N1S Pd2 3.504(10) no 3_665
N1S N4 2.894(12) no 3_665
N1S C20 3.400(15) no 3_665
N1S C46 3.506(13) no .
N1S C47 3.531(12) no .
N1S C54 3.366(14) no .
N1S C55 3.339(15) no .
N1S C56 3.582(15) no .
N2 Cl1 3.462(8) no 3_765
N2 Cl8 3.251(8) no 3_765
N2S C66 3.60(3) no .
N3 Cl3 3.233(8) no 3_665
N3S C26 3.59(3) no .
N4 N1S 2.894(12) no 3_665
N4 C1S 3.546(14) no 3_665
N4S O2W 2.74(4) no .
N4S C44 3.29(3) no .
N4S C45 3.57(4) no .
N5 Cl4 3.267(8) no 3_666
N6 Cl2 3.131(6) no 1_556
N7 C39 3.371(15) no .
N8 Cl1 3.295(8) no .
N9 O2W 2.963(14) no 1_554
N10 Cl11 3.149(12) no 4_564
N11 Cl10 3.136(14) no 4_565
N12 O1W 2.94(2) no .
C1 Cl1 3.465(9) no 3_765
C1S Cl4 3.459(12) no 3_665
C1S N4 3.546(14) no 3_665
C1S C47 3.596(13) no .
C1S C53 3.506(16) no .
C1S C55 3.343(17) no .
C1T Pd3 3.565(10) no 1_554
C1T Cl2 3.533(12) no .
C1T C53 3.504(15) no .
C2 Cl6 3.562(9) no 3_766
C2S C52 3.52(3) no .
C2T C46 3.42(2) no .
C3 Cl6 3.585(11) no 3_766
C3 C59 3.574(16) no 3_765
C4 C51 3.505(15) no 3_765
C6 Cl1 3.449(11) no 3_765
C7 Cl8 3.365(10) no 3_765
C15 Cl3 3.581(11) no 3_665
C19 Cl9 3.464(14) no 3_665
C20 N1S 3.400(15) no 3_665
C26 N3S 3.59(3) no .
C29 Cl4 3.485(9) no 3_666
C30 Cl4 3.511(15) no 3_666
C35 Cl2 3.526(8) no 1_556
C35 C37 3.387(12) no 3_766
C37 C35 3.387(12) no 3_766
C39 N7 3.371(15) no .
C39 C43 3.578(15) no .
C43 C39 3.578(15) no .
C44 N4S 3.29(3) no .
C45 N4S 3.57(4) no .
C46 N1S 3.506(13) no .
C46 C2T 3.42(2) no .
C47 N1S 3.531(12) no .
C47 C1S 3.596(13) no .
C51 Cl1 3.597(11) no .
C51 C4 3.505(15) no 3_765
C52 C2S 3.52(3) no .
C53 C1S 3.506(16) no .
C53 C1T 3.504(15) no .
C54 N1S 3.366(14) no .
C55 N1S 3.339(15) no .
C55 C1S 3.343(17) no .
C56 N1S 3.582(15) no .
C58 Cl6 3.503(12) no 1_554
C58 C84 3.419(13) no 1_554
C59 C3 3.574(16) no 3_765
C61 Cl11 3.283(13) no 4_564
C62 Cl11 3.321(9) no 4_564
C66 N2S 3.60(3) no .
C79 O1W 3.53(3) no .
C84 C58 3.419(13) no 1_556
Pd1 H7B 3.2172 no .
Pd1 H9 3.3272 no .
Pd1 H42A 2.9712 no .
Pd1 H42B 3.1292 no .
Pd2 H14A 2.9985 no .
Pd2 H14B 2.9679 no .
Pd2 H21B 3.2605 no .
Pd2 H23 3.1215 no .
Pd3 H28A 3.1626 no .
Pd3 H28B 2.8097 no .
Pd3 H35B 3.2788 no .
Pd3 H37 3.5393 no .
Pd4 H49A 3.1099 no .
Pd4 H49B 3.0141 no .
Pd4 H81 2.9505 no .
Pd4 H84B 3.2745 no .
Pd5 H54 3.3806 no .
Pd5 H56B 3.0996 no .
Pd5 H63B 3.1358 no .
Pd5 H66 3.5082 no .
Pd6 H67 3.2363 no .
Pd6 H70A 3.3632 no .
Pd6 H77A 2.9540 no .
Pd6 H77B 3.0044 no .
Cl1 H1N 2.9840 no .
Cl1 H42A 2.8566 no .
Cl2 H2N 2.9465 no .
Cl2 H7B 3.0682 no .
Cl2 H9 3.4231 no .
Cl3 H3N 2.9749 no .
Cl3 H14B 2.7795 no .
Cl4 H4N 3.0433 no .
Cl4 H21B 3.0203 no .
Cl4 H23 2.9063 no .
Cl5 H5N 2.9491 no .
Cl5 H28B 2.9083 no .
Cl6 H6N 3.0487 no .
Cl6 H35B 2.9704 no .
Cl6 H37 3.0985 no .
Cl7 H7N 3.0076 no .
Cl7 H81 2.9023 no .
Cl7 H84B 3.0875 no .
Cl8 H8N 3.0007 no .
Cl8 H49B 2.8285 no .
Cl9 H9N 2.9123 no .
Cl9 H56B 3.0369 no .
Cl10 H10N 2.9771 no .
Cl11 H11N 2.9481 no .
Cl11 H67 2.8850 no .
Cl11 H70A 3.1224 no .
Cl12 H12N 2.9052 no .
Cl12 H77B 2.9433 no .
N1 H2 2.7018 no .
N1 H2N 3.3893 no .
N1 H39 3.3182 no .
N1 H40 3.4483 no .
N2 H1N 3.4701 no .
N2 H5 2.6374 no .
N2 H9 3.3756 no .
N2 H10 3.2346 no .
N2 H42B 3.4361 no .
N3 H4N 3.4058 no .
N3 H11 3.1483 no .
N3 H12 3.5757 no .
N3 H16 2.6968 no .
N4 H3N 3.4661 no .
N4 H14A 3.4634 no .
N4 H19 2.7054 no .
N4 H23 3.2978 no .
N4 H24 3.3817 no .
N5 H6N 3.3403 no .
N5 H25 3.1997 no .
N5 H26 3.5586 no .
N5 H30 2.5951 no .
N6 H5N 3.4248 no .
N6 H28A 3.4348 no .
N6 H33 2.7858 no .
N6 H37 3.4748 no .
N6 H38 3.1849 no .
N7 H8N 3.4664 no .
N7 H44 2.6685 no .
N7 H49A 3.5162 no .
N7 H81 3.2356 no .
N7 H82 3.4435 no .
N8 H7N 3.4399 no .
N8 H47 2.6684 no .
N8 H51 3.1684 no .
N8 H52 3.5960 no .
N9 H10N 3.4215 no .
N9 H53 3.3536 no .
N9 H54 3.4177 no .
N9 H58 2.7705 no .
N9 H63B 3.4618 no .
N10 H9N 3.4101 no .
N10 H61 2.5974 no .
N10 H65 3.2349 no .
N10 H66 3.5347 no .
N11 H12N 3.5501 no .
N11 H67 3.4053 no .
N11 H68 3.5712 no .
N11 H72 2.6699 no .
N11 H77A 3.3400 no .
N12 H11N 3.4675 no .
N12 H75 2.6284 no .
N12 H79 3.1301 no .
N12 H80 3.5179 no .
C1 H2N 3.0023 no .
C1 H3 3.2677 no .
C1 H5 3.2688 no .
C1 H10 3.5080 no .
C1 H40 3.2152 no .
C1 H42A 3.3035 no .
C1 H42B 2.6670 no .
C2 H1N 2.6339 no .
C2 H4 3.2271 no .
C2 H40 3.0396 no .
C2 H42B 3.5105 no .
C3 H5 3.2905 no .
C4 H2 3.2242 no .
C5 H2N 2.5968 no .
C5 H3 3.2963 no .
C5 H7A 2.7415 no .
C5 H10 3.1469 no .
C6 H1N 3.0715 no .
C6 H2 3.2618 no .
C6 H4 3.2747 no .
C6 H7A 2.6323 no .
C6 H7B 3.3106 no .
C6 H10 2.9430 no .
C6 H42B 3.2256 no .
C7 H5 2.9100 no .
C7 H9 2.5990 no .
C7 H10 2.6895 no .
C8 H2N 3.2130 no .
C8 H11 3.2709 no .
C8 H12 3.2597 no .
C8 H42B 2.8896 no .
C9 H7A 3.2052 no .
C9 H7B 2.5428 no .
C9 H10 3.2100 no .
C9 H16 3.4494 no .
C9 H42B 3.2253 no .
C10 H7A 2.6863 no .
C10 H7B 3.2973 no .
C10 H9 3.2121 no .
C10 H16 3.4175 no .
C10 H40 3.5641 no .
C10 H42B 2.6178 no .
C11 H3N 2.9351 no .
C11 H12 3.2627 no .
C11 H14A 3.3120 no .
C11 H14B 2.6642 no .
C11 H16 2.9633 no .
C11 H42B 3.3438 no .
C12 H11 3.2610 no .
C12 H14A 2.6346 no .
C12 H14B 3.2501 no .
C12 H16 2.9266 no .
C12 H40 3.4894 no .
C12 H42B 2.7517 no .
C13 H3N 2.6951 no .
C13 H9 3.2699 no .
C13 H10 3.2297 no .
C13 H16 2.6937 no .
C13 H42B 3.0871 no .
C14 H11 2.6590 no .
C14 H12 2.7157 no .
C14 H16 3.1888 no .
C15 H4N 2.9533 no .
C15 H12 3.4455 no .
C15 H14A 2.7239 no .
C15 H14B 3.3310 no .
C15 H17 3.2767 no .
C15 H19 3.2346 no .
C16 H3N 2.6418 no .
C16 H12 3.2902 no .
C16 H14A 3.5528 no .
C16 H18 3.2302 no .
C17 H19 3.2503 no .
C18 H16 3.2426 no .
C19 H4N 2.6773 no .
C19 H17 3.2404 no .
C19 H21A 2.7078 no .
C19 H24 3.3619 no .
C20 H3N 3.0511 no .
C20 H14A 3.2515 no .
C20 H16 3.2519 no .
C20 H18 3.2588 no .
C20 H21A 2.5909 no .
C20 H21B 3.3221 no .
C20 H24 3.1382 no .
C21 H19 2.9651 no .
C21 H23 2.5929 no .
C21 H24 2.6535 no .
C22 H4N 3.2645 no .
C22 H14A 2.9480 no .
C22 H25 3.2439 no .
C22 H26 3.2604 no .
C23 H14A 3.1947 no .
C23 H21A 3.2192 no .
C23 H21B 2.5647 no .
C23 H24 3.1855 no .
C24 H12 3.5220 no .
C24 H14A 2.7877 no .
C24 H21A 2.6189 no .
C24 H21B 3.2450 no .
C24 H23 3.1869 no .
C24 H30 3.5040 no .
C25 H5N 2.9378 no .
C25 H14A 3.2806 no .
C25 H26 3.2310 no .
C25 H28A 3.2364 no .
C25 H28B 2.6110 no .
C25 H30 3.4660 no .
C26 H12 3.3210 no .
C26 H14A 2.8413 no .
C26 H25 3.2328 no .
C26 H28A 2.5623 no .
C26 H28B 3.2195 no .
C26 H30 2.8147 no .
C27 H5N 2.5806 no .
C27 H14A 3.1256 no .
C27 H23 3.2383 no .
C27 H24 3.2742 no .
C27 H30 2.7934 no .
C28 H25 2.6163 no .
C28 H26 2.6825 no .
C28 H30 3.0885 no .
C29 H6N 2.9163 no .
C29 H26 3.4918 no .
C29 H28A 2.6447 no .
C29 H28B 3.3965 no .
C29 H31 3.1787 no .
C29 H32 3.5643 no .
C29 H33 3.1619 no .
C29 H38 3.2655 no .
C30 H5N 2.5901 no .
C30 H26 3.1396 no .
C30 H28A 3.2733 no .
C30 H32 3.2722 no .
C31 H33 3.1944 no .
C32 H30 3.2945 no .
C33 H6N 2.7152 no .
C33 H31 3.1871 no .
C33 H35A 2.6717 no .
C33 H38 3.0622 no .
C34 H5N 3.1034 no .
C34 H28A 3.1861 no .
C34 H30 3.2642 no .
C34 H32 3.2251 no .
C34 H35A 2.5087 no .
C34 H35B 3.2579 no .
C34 H38 2.7910 no .
C35 H33 2.9604 no .
C35 H37 2.6170 no .
C35 H38 2.6744 no .
C36 H6N 3.2395 no .
C36 H28A 3.0332 no .
C36 H39 3.2253 no .
C36 H40 3.2810 no .
C37 H28A 3.5350 no .
C37 H35A 3.1941 no .
C37 H35B 2.5699 no .
C37 H38 3.2322 no .
C38 H2 3.2870 no .
C38 H28A 2.5810 no .
C38 H35A 2.6618 no .
C38 H35B 3.3102 no .
C38 H37 3.2318 no .
C39 H1N 2.9964 no .
C39 H2 3.3460 no .
C39 H40 3.2679 no .
C39 H42A 2.6184 no .
C39 H42B 3.2938 no .
C40 H2 2.7762 no .
C40 H28A 2.7319 no .
C40 H39 3.2635 no .
C40 H42A 3.2368 no .
C40 H42B 2.6071 no .
C41 H1N 2.6239 no .
C41 H2 2.7990 no .
C41 H28A 3.2916 no .
C41 H37 3.2703 no .
C41 H38 3.2597 no .
C42 H2 3.2319 no .
C42 H39 2.6758 no .
C42 H40 2.6656 no .
C43 H8N 3.0670 no .
C43 H45 3.2548 no .
C43 H47 3.2572 no .
C43 H49A 3.3220 no .
C43 H82 3.1651 no .
C43 H84A 2.5837 no .
C43 H84B 3.3156 no .
C44 H7N 2.6345 no .
C44 H46 3.2490 no .
C44 H82 3.4582 no .
C44 H84A 2.7564 no .
C45 H47 3.2449 no .
C46 H44 3.2520 no .
C47 H8N 2.6133 no .
C47 H45 3.2400 no .
C47 H49A 3.5272 no .
C47 H52 3.3063 no .
C48 H7N 3.0087 no .
C48 H44 3.2293 no .
C48 H46 3.2562 no .
C48 H49A 2.7263 no .
C48 H49B 3.3456 no .
C48 H52 3.4557 no .
C49 H47 3.1546 no .
C49 H51 2.6393 no .
C49 H52 2.7070 no .
C50 H8N 2.6463 no .
C50 H47 2.6798 no .
C50 H53 3.2673 no .
C50 H54 3.2623 no .
C50 H63B 3.0505 no .
C51 H8N 2.9399 no .
C51 H47 3.0480 no .
C51 H49A 3.2624 no .
C51 H49B 2.6194 no .
C51 H52 3.2865 no .
C51 H63B 3.1943 no .
C52 H47 2.9081 no .
C52 H49A 2.5787 no .
C52 H49B 3.2331 no .
C52 H51 3.2937 no .
C52 H63B 2.7534 no .
C52 H66 2.9912 no .
C53 H47 3.5708 no .
C53 H54 3.2571 no .
C53 H56A 2.6905 no .
C53 H56B 3.3178 no .
C53 H63B 3.0474 no .
C54 H47 3.4492 no .
C54 H53 3.2620 no .
C54 H56A 3.3017 no .
C54 H56B 2.6445 no .
C54 H63B 2.5791 no .
C54 H66 2.9348 no .
C55 H9N 3.2688 no .
C55 H51 3.2763 no .
C55 H52 3.2589 no .
C55 H63B 2.7496 no .
C56 H53 2.7172 no .
C56 H54 2.6972 no .
C56 H58 3.0620 no .
C57 H10N 3.0406 no .
C57 H53 2.9191 no .
C57 H56A 2.6471 no .
C57 H56B 3.2742 no .
C57 H59 3.2499 no .
C57 H61 3.1926 no .
C57 H63B 3.3612 no .
C58 H9N 2.6935 no .
C58 H53 2.8564 no .
C58 H56A 2.8711 no .
C58 H60 3.2158 no .
C59 H53 3.4073 no .
C59 H61 3.2161 no .
C60 H58 3.2031 no .
C61 H10N 2.5838 no .
C61 H59 3.2313 no .
C61 H63A 2.6833 no .
C61 H63B 3.4294 no .
C62 H9N 2.9634 no .
C62 H53 3.5110 no .
C62 H58 3.2713 no .
C62 H60 3.3748 no .
C62 H63A 2.5542 no .
C62 H63B 2.6773 no .
C63 H61 2.9246 no .
C63 H65 2.6712 no .
C63 H66 2.7305 no .
C64 H10N 2.6395 no .
C64 H67 3.1723 no .
C64 H68 3.2301 no .
C64 H77A 3.1169 no .
C65 H10N 2.9975 no .
C65 H63A 2.7204 no .
C65 H63B 3.2755 no .
C65 H66 3.2418 no .
C65 H77A 3.2720 no .
C66 H52 3.5538 no .
C66 H54 3.5621 no .
C66 H63A 3.3002 no .
C66 H63B 2.5949 no .
C66 H65 3.2451 no .
C66 H77A 2.7959 no .
C66 H80 3.4178 no .
C67 H68 3.2246 no .
C67 H70A 2.7278 no .
C67 H70B 3.3216 no .
C67 H77A 3.1502 no .
C68 H67 3.2454 no .
C68 H70A 3.3520 no .
C68 H70B 2.7001 no .
C68 H77A 2.5776 no .
C68 H80 3.3090 no .
C69 H11N 3.2717 no .
C69 H65 3.1925 no .
C69 H66 3.2960 no .
C69 H77A 2.7741 no .
C70 H67 2.7416 no .
C70 H68 2.7655 no .
C70 H72 2.9100 no .
C70 H77A 3.5755 no .
C71 H12N 3.1789 no .
C71 H68 3.3683 no .
C71 H70A 3.2495 no .
C71 H70B 2.4533 no .
C71 H73 3.1999 no .
C71 H75 3.2740 no .
C71 H77A 3.1888 no .
C72 H11N 2.6300 no .
C72 H70B 2.6224 no .
C72 H74 3.3434 no .
C73 H75 3.2059 no .
C74 H72 3.3296 no .
C75 H12N 2.6269 no .
C75 H73 3.1917 no .
C75 H80 3.2171 no .
C76 H11N 3.0077 no .
C76 H72 3.1989 no .
C76 H74 3.2811 no .
C76 H77A 2.7051 no .
C76 H77B 3.3683 no .
C76 H80 3.2244 no .
C77 H75 3.2415 no .
C77 H79 2.5511 no .
C77 H80 2.7215 no .
C78 H12N 2.6768 no .
C78 H49A 2.9867 no .
C78 H75 2.7752 no .
C78 H81 3.2677 no .
C78 H82 3.2733 no .
C79 H12N 2.9399 no .
C79 H49A 3.1193 no .
C79 H75 3.1022 no .
C79 H77A 3.2046 no .
C79 H77B 2.5442 no .
C79 H80 3.2590 no .
C80 H49A 2.7546 no .
C80 H52 3.2349 no .
C80 H75 2.9686 no .
C80 H77A 2.6199 no .
C80 H77B 3.2728 no .
C80 H79 3.2697 no .
C81 H49A 3.0390 no .
C81 H75 3.5685 no .
C81 H82 3.2536 no .
C81 H84A 3.2355 no .
C81 H84B 2.5451 no .
C82 H49A 2.6645 no .
C82 H52 3.3973 no .
C82 H75 3.4345 no .
C82 H81 3.2574 no .
C82 H84A 2.6289 no .
C82 H84B 3.2525 no .
C83 H7N 3.2593 no .
C83 H49A 2.8236 no .
C83 H79 3.3123 no .
C83 H80 3.2541 no .
C84 H44 3.0110 no .
C84 H81 2.5967 no .
C84 H82 2.6899 no .
H1N H2 2.5652 no .
H1N H39 2.8860 no .
H1N H42A 2.3368 no .
H1N H42B 2.7831 no .
H2 H3 2.3119 no .
H2 H40 3.0108 no .
H2N H5 2.5918 no .
H2N H7A 2.2826 no .
H2N H7B 2.1846 no .
H3 H4 2.3168 no .
H3N H11 2.6783 no .
H3N H14A 2.7748 no .
H3N H14B 2.2887 no .
H3N H16 2.5781 no .
H4 H5 2.3969 no .
H4N H19 2.6597 no .
H4N H21A 2.3461 no .
H4N H21B 2.2036 no .
H5 H7A 2.3262 no .
H5 H10 3.3008 no .
H5N H25 2.7804 no .
H5N H28A 2.7774 no .
H5N H28B 2.4205 no .
H5N H30 2.4774 no .
H6N H33 2.7535 no .
H6N H35A 2.3365 no .
H6N H35B 2.1991 no .
H7A H9 3.4258 no .
H7A H10 2.5541 no .
H7B H9 2.3195 no .
H7B H10 3.5834 no .
H7N H44 2.5866 no .
H7N H84A 2.3799 no .
H7N H84B 2.2443 no .
H8N H47 2.5576 no .
H8N H49A 2.8040 no .
H8N H49B 2.3431 no .
H8N H51 2.7018 no .
H9 H11 2.3533 no .
H9N H56A 2.1969 no .
H9N H56B 2.2750 no .
H9N H58 2.6799 no .
H10 H12 2.3237 no .
H10 H40 3.3475 no .
H10 H42B 2.9785 no .
H10N H61 2.5072 no .
H10N H63A 2.3307 no .
H10N H63B 2.7768 no .
H10N H65 2.7759 no .
H11 H14A 3.5789 no .
H11 H14B 2.5343 no .
H11 H16 3.3505 no .
H11N H70A 2.1640 no .
H11N H70B 2.3969 no .
H11N H72 2.6285 no .
H12 H14A 2.4569 no .
H12 H14B 3.5075 no .
H12 H16 3.2936 no .
H12 H24 3.4274 no .
H12 H26 3.0250 no .
H12 H40 3.2417 no .
H12 H42B 3.1955 no .
H12N H75 2.4907 no .
H12N H77A 2.8288 no .
H12N H77B 2.3589 no .
H12N H79 2.7477 no .
H14A H24 3.2371 no .
H14A H26 3.2648 no .
H16 H17 2.3273 no .
H17 H18 2.2863 no .
H18 H19 2.3454 no .
H19 H21A 2.3546 no .
H19 H24 3.5161 no .
H21A H23 3.4568 no .
H21A H24 2.4378 no .
H21B H23 2.3623 no .
H21B H24 3.5031 no .
H23 H25 2.3499 no .
H24 H26 2.3718 no .
H25 H28A 3.5169 no .
H25 H28B 2.4747 no .
H26 H28A 2.3849 no .
H26 H28B 3.4764 no .
H26 H30 2.9435 no .
H26 H40 3.3104 no .
H28A H30 3.4052 no .
H28A H38 2.8240 no .
H28A H40 3.0306 no .
H30 H31 2.4421 no .
H31 H32 2.2873 no .
H32 H33 2.2350 no .
H33 H35A 2.3107 no .
H33 H38 3.3027 no .
H35A H37 3.4156 no .
H35A H38 2.5296 no .
H35B H37 2.3457 no .
H35B H38 3.5863 no .
H37 H39 2.3200 no .
H38 H40 2.3644 no .
H39 H42A 2.4668 no .
H39 H42B 3.5618 no .
H40 H42A 3.5007 no .
H40 H42B 2.4320 no .
H44 H45 2.3650 no .
H44 H84A 2.4460 no .
H45 H46 2.3110 no .
H46 H47 2.3220 no .
H47 H51 3.4511 no .
H47 H52 3.2255 no .
H49A H51 3.5556 no .
H49A H52 2.4139 no .
H49A H80 3.2506 no .
H49A H82 3.1159 no .
H49B H51 2.5117 no .
H49B H52 3.5014 no .
H51 H53 2.3342 no .
H52 H54 2.2730 no .
H52 H63B 3.2627 no .
H52 H66 2.7953 no .
H52 H80 3.0144 no .
H52 H82 3.2901 no .
H53 H56A 2.5381 no .
H53 H56B 3.5881 no .
H53 H58 2.9964 no .
H54 H56A 3.5432 no .
H54 H56B 2.4569 no .
H54 H63B 2.9885 no .
H54 H66 2.6629 no .
H56A H58 2.5288 no .
H58 H59 2.2509 no .
H59 H60 2.3049 no .
H60 H61 2.4065 no .
H61 H63A 2.3543 no .
H61 H63B 3.5048 no .
H63A H65 2.5949 no .
H63A H66 3.5567 no .
H63B H65 3.5654 no .
H63B H66 2.4309 no .
H65 H67 2.2067 no .
H66 H68 2.2075 no .
H66 H77A 3.3052 no .
H66 H80 3.2642 no .
H67 H70A 2.5850 no .
H68 H70A 3.5807 no .
H68 H70B 2.5064 no .
H68 H77A 2.9474 no .
H68 H80 3.0033 no .
H70A H72 3.4693 no .
H70B H72 2.2971 no .
H72 H73 2.3504 no .
H73 H74 2.3362 no .
H74 H75 2.3642 no .
H75 H79 3.5335 no .
H75 H80 3.3241 no .
H77A H79 3.4573 no .
H77A H80 2.4629 no .
H77B H79 2.3669 no .
H77B H80 3.5461 no .
H79 H81 2.4161 no .
H80 H82 2.3266 no .
H81 H84A 3.4881 no .
H81 H84B 2.3723 no .
H82 H84A 2.4735 no .
H82 H84B 3.5335 no .
Pd1 H1N 3.2450 no 3_765
Pd4 H39 2.7490 no .
Pd6 H10N 3.5224 no 4_565
Pd6 H65 3.2500 no 4_565
Cl1 H1N 3.4985 no 3_765
Cl1 H2N 3.0358 no 3_765
Cl1 H8N 2.3871 no .
Cl1 H47 3.2272 no .
Cl1 H51 3.0995 no .
Cl2 H1N 2.4238 no 3_765
Cl2 H2 3.5106 no 3_765
Cl2 H6N 2.2463 no 1_554
Cl2 H33 3.3034 no 1_554
Cl2 H35A 3.4442 no 1_554
Cl2 H35B 3.3422 no 1_554
Cl3 H3N 2.3850 no 3_665
Cl3 H16 3.3648 no 3_665
Cl3 H45 3.4400 no .
Cl3 H46 3.4482 no .
Cl4 H5N 2.5210 no 3_666
Cl4 H11 3.4746 no 3_665
Cl4 H30 3.3434 no 3_666
Cl5 H21B 2.8129 no 3_666
Cl5 H44 2.7630 no .
Cl5 H56A 3.0124 no 1_556
Cl5 H58 3.3987 no 1_556
Cl5 H84A 2.9474 no .
Cl6 H2 3.0357 no 3_766
Cl6 H3 3.0760 no 3_766
Cl6 H7N 3.4237 no .
Cl6 H53 3.3455 no 1_556
Cl6 H58 2.8739 no 1_556
Cl6 H59 3.4708 no 1_556
Cl6 H84B 3.2539 no .
Cl7 H33 3.1867 no 3_766
Cl7 H35A 2.8182 no 3_766
Cl7 H37 3.0448 no .
Cl7 H38 3.4912 no 3_766
Cl7 H39 3.5749 no .
Cl7 H59 3.1342 no 1_556
Cl8 H2N 2.4383 no 3_765
Cl8 H5 3.2806 no 3_765
Cl8 H7A 3.1562 no 3_765
Cl8 H7B 3.1342 no 3_765
Cl8 H32 3.5764 no 3_766
Cl8 H33 2.8210 no 3_766
Cl9 H18 3.2261 no 3_665
Cl9 H19 2.7078 no 3_665
Cl10 H11N 2.2512 no 4_564
Cl10 H70A 3.3501 no 4_564
Cl10 H72 3.1509 no 4_564
Cl11 H10N 2.3314 no 4_565
Cl11 H61 3.0453 no 4_565
Cl11 H75 3.5869 no 4_564
O1W H12N 2.0136 no .
O1W H67 3.4109 no 4_565
O1W H75 3.1273 no .
O1W H79 3.0735 no .
O2W H9N 2.0340 no 1_556
O2W H56A 3.5165 no 1_556
O2W H58 3.5441 no 1_556
O2W H74 3.2623 no .
O2W H82 3.4453 no .
O2W H84A 3.1443 no .
N1S H4N 2.0947 no 3_665
N1S H11 3.3166 no .
N1S H46 2.8881 no .
N1S H47 2.9380 no .
N1S H54 3.4791 no .
N1S H56A 3.5391 no .
N1S H56B 3.2424 no .
N2S H52 2.8906 no .
N2S H54 3.2075 no .
N2S H66 2.8995 no .
N2S H68 3.0653 no .
N2S H80 3.0495 no .
N3S H10 3.3302 no .
N3S H12 2.8407 no .
N3S H26 2.7428 no .
N3S H40 2.9102 no .
N4 H56B 3.5891 no 3_665
N4S H44 2.9935 no .
N4S H45 3.4194 no .
N4S H82 2.9485 no .
N4S H84A 3.1951 no .
N7 H37 3.3722 no .
N7 H39 2.8439 no .
N8 H39 3.3609 no .
C1S H4N 2.6925 no 3_665
C1S H11 3.1632 no .
C1S H46 3.3068 no .
C1S H47 2.8277 no .
C1S H56A 3.3379 no .
C1S H56B 3.5879 no .
C1T H6N 3.3150 no 1_554
C1T H9 3.0230 no .
C1T H11 3.5531 no .
C1T H47 3.2872 no .
C1T H53 3.4133 no .
C2S H52 2.8142 no .
C2S H54 3.1541 no .
C2T H46 3.3337 no .
C2T H52 3.3585 no .
C2T H54 3.4886 no .
C3 H51 3.2987 no 3_765
C3 H53 3.1633 no 3_765
C3 H59 3.4672 no 3_765
C3S H26 3.4422 no .
C3S H38 3.2175 no .
C3S H40 2.9240 no .
C3T H38 3.3255 no .
C3T H60 3.5328 no 3_765
C4 H51 2.7907 no 3_765
C4 H53 3.4038 no 3_765
C4S H25 3.5086 no .
C4S H44 3.4649 no .
C4S H45 3.1316 no .
C4T H23 3.5093 no .
C4T H25 3.3050 no .
C4T H30 2.9840 no 3_666
C4T H45 3.4130 no .
C5 H51 2.8531 no 3_765
C6 H51 3.4132 no 3_765
C7 H33 3.5457 no 1_554
C11 H46 3.2889 no .
C13 H46 3.5665 no .
C14 H45 3.4161 no .
C14 H46 3.2754 no .
C19 H56B 3.1021 no 3_665
C23 H23 3.4379 no 3_666
C23 H25 3.2340 no 3_666
C25 H23 3.1109 no 3_666
C25 H45 3.4663 no .
C28 H44 3.2245 no .
C32 H7B 3.0529 no 1_556
C33 H7B 2.8345 no 1_556
C35 H37 3.0835 no 3_766
C36 H35B 3.2663 no 3_766
C36 H37 3.4193 no 3_766
C37 H7N 2.8241 no .
C37 H35A 3.2099 no 3_766
C37 H35B 2.7921 no 3_766
C39 H7N 2.7706 no .
C39 H35A 3.5329 no 3_766
C39 H35B 3.1770 no 3_766
C43 H39 3.0974 no .
C44 H28B 2.8348 no .
C45 H14B 2.9983 no .
C45 H28B 3.2997 no .
C46 H11 3.5743 no .
C46 H14B 2.9221 no .
C46 H42A 3.4833 no .
C47 H42A 3.1201 no .
C48 H39 3.2503 no .
C48 H42A 3.1593 no .
C51 H4 3.5403 no 3_765
C56 H19 3.3128 no 3_665
C58 H3 3.3409 no 3_765
C58 H84A 3.4749 no 1_554
C58 H84B 2.6269 no 1_554
C59 H3 2.7115 no 3_765
C59 H81 3.1905 no 1_554
C59 H84B 2.8178 no 1_554
C60 H3 3.0927 no 3_765
C60 H4 3.1337 no 3_765
C61 H4 3.5131 no 3_765
C65 H11N 3.4560 no 4_564
C71 H67 3.5697 no 4_565
C73 H70A 3.3417 no 4_565
C74 H70A 3.1624 no 4_565
C75 H67 3.2726 no 4_565
C76 H67 3.2063 no 4_565
C81 H59 3.3451 no 1_556
C83 H58 3.5998 no 1_556
C84 H58 2.8013 no 1_556
C84 H59 3.3461 no 1_556
H1N Pd1 3.2450 no 3_765
H1N Cl1 3.4985 no 3_765
H1N Cl2 2.4238 no 3_765
H2 Cl2 3.5106 no 3_765
H2 Cl6 3.0357 no 3_766
H2 H35B 3.1283 no 3_766
H2N Cl1 3.0358 no 3_765
H2N Cl8 2.4383 no 3_765
H2N H8N 3.3349 no 3_765
H3 Cl6 3.0760 no 3_766
H3 C58 3.3409 no 3_765
H3 C59 2.7115 no 3_765
H3 C60 3.0927 no 3_765
H3 H53 2.9904 no 3_765
H3 H58 3.5552 no 3_765
H3 H59 2.5316 no 3_765
H3 H60 3.1764 no 3_765
H3N Cl3 2.3850 no 3_665
H3N H3N 3.3856 no 3_665
H4 C51 3.5403 no 3_765
H4 C60 3.1337 no 3_765
H4 C61 3.5131 no 3_765
H4 H51 2.9961 no 3_765
H4 H53 3.4341 no 3_765
H4 H60 3.0586 no 3_765
H4N N1S 2.0947 no 3_665
H4N C1S 2.6925 no 3_665
H4N H56A 3.4601 no 3_665
H4N H56B 2.9412 no 3_665
H5 Cl8 3.2806 no 3_765
H5 H49B 3.5480 no 3_765
H5 H51 3.0846 no 3_765
H5N Cl4 2.5210 no 3_666
H5N H21B 3.2315 no 3_666
H5N H23 3.1929 no 3_666
H6N Cl2 2.2463 no 1_556
H6N C1T 3.3150 no 1_556
H7A Cl8 3.1562 no 3_765
H7A H32 3.4624 no 1_554
H7B Cl8 3.1342 no 3_765
H7B C32 3.0529 no 1_554
H7B C33 2.8345 no 1_554
H7B H32 3.0046 no 1_554
H7B H33 2.6382 no 1_554
H7N Cl6 3.4237 no .
H7N C37 2.8241 no .
H7N C39 2.7706 no .
H7N H37 2.5504 no .
H7N H39 2.4577 no .
H8N Cl1 2.3871 no .
H8N H2N 3.3349 no 3_765
H8N H39 3.3030 no .
H8N H42A 3.2504 no .
H9 C1T 3.0230 no .
H9N O2W 2.0340 no 1_554
H10 N3S 3.3302 no .
H10N Pd6 3.5224 no 4_564
H10N Cl11 2.3314 no 4_564
H10N H11N 2.9301 no 4_564
H11 Cl4 3.4746 no 3_665
H11 N1S 3.3166 no .
H11 C1S 3.1632 no .
H11 C1T 3.5531 no .
H11 C46 3.5743 no .
H11 H46 2.8048 no .
H11N Cl10 2.2512 no 4_565
H11N C65 3.4560 no 4_565
H11N H10N 2.9301 no 4_565
H11N H65 3.3556 no 4_565
H12 N3S 2.8407 no .
H12N O1W 2.0136 no .
H12N H67 3.4054 no 4_565
H14A H45 3.3750 no .
H14B C45 2.9983 no .
H14B C46 2.9221 no .
H14B H45 2.5936 no .
H14B H46 2.3779 no .
H16 Cl3 3.3648 no 3_665
H18 Cl9 3.2261 no 3_665
H19 Cl9 2.7078 no 3_665
H19 C56 3.3128 no 3_665
H19 H54 3.3707 no 3_665
H19 H56B 2.3279 no 3_665
H21A H56B 3.2690 no 3_665
H21B Cl5 2.8129 no 3_666
H21B H5N 3.2315 no 3_666
H21B H25 3.4228 no 3_666
H23 C4T 3.5093 no .
H23 C23 3.4379 no 3_666
H23 C25 3.1109 no 3_666
H23 H5N 3.1929 no 3_666
H23 H23 3.3257 no 3_666
H23 H25 2.7369 no 3_666
H25 C4S 3.5086 no .
H25 C4T 3.3050 no .
H25 C23 3.2340 no 3_666
H25 H21B 3.4228 no 3_666
H25 H23 2.7369 no 3_666
H25 H44 3.4960 no .
H25 H45 3.2166 no .
H26 N3S 2.7428 no .
H26 C3S 3.4422 no .
H28B C44 2.8348 no .
H28B C45 3.2997 no .
H28B H44 2.2356 no .
H28B H45 3.1769 no .
H30 Cl4 3.3434 no 3_666
H30 C4T 2.9840 no 3_666
H32 Cl8 3.5764 no 3_766
H32 H7A 3.4624 no 1_556
H32 H7B 3.0046 no 1_556
H33 Cl2 3.3034 no 1_556
H33 Cl7 3.1867 no 3_766
H33 Cl8 2.8210 no 3_766
H33 C7 3.5457 no 1_556
H33 H7B 2.6382 no 1_556
H35A Cl2 3.4442 no 1_556
H35A Cl7 2.8182 no 3_766
H35A C37 3.2099 no 3_766
H35A C39 3.5329 no 3_766
H35A H37 2.7475 no 3_766
H35A H39 3.3729 no 3_766
H35B Cl2 3.3422 no 1_556
H35B C36 3.2663 no 3_766
H35B C37 2.7921 no 3_766
H35B C39 3.1770 no 3_766
H35B H2 3.1283 no 3_766
H35B H35B 3.5331 no 3_766
H35B H37 2.7581 no 3_766
H35B H39 3.4058 no 3_766
H37 Cl7 3.0448 no .
H37 N7 3.3722 no .
H37 C35 3.0835 no 3_766
H37 C36 3.4193 no 3_766
H37 H7N 2.5504 no .
H37 H35A 2.7475 no 3_766
H37 H35B 2.7581 no 3_766
H38 Cl7 3.4912 no 3_766
H38 C3S 3.2175 no .
H38 C3T 3.3255 no .
H39 Pd4 2.7490 no .
H39 Cl7 3.5749 no .
H39 N7 2.8439 no .
H39 N8 3.3609 no .
H39 C43 3.0974 no .
H39 C48 3.2503 no .
H39 H7N 2.4577 no .
H39 H8N 3.3030 no .
H39 H35A 3.3729 no 3_766
H39 H35B 3.4058 no 3_766
H40 N3S 2.9102 no .
H40 C3S 2.9240 no .
H42A C46 3.4833 no .
H42A C47 3.1201 no .
H42A C48 3.1593 no .
H42A H8N 3.2504 no .
H42A H47 3.3813 no .
H44 Cl5 2.7630 no .
H44 N4S 2.9935 no .
H44 C4S 3.4649 no .
H44 C28 3.2245 no .
H44 H25 3.4960 no .
H44 H28B 2.2356 no .
H45 Cl3 3.4400 no .
H45 N4S 3.4194 no .
H45 C4S 3.1316 no .
H45 C4T 3.4130 no .
H45 C14 3.4161 no .
H45 C25 3.4663 no .
H45 H14A 3.3750 no .
H45 H14B 2.5936 no .
H45 H25 3.2166 no .
H45 H28B 3.1769 no .
H46 Cl3 3.4482 no .
H46 N1S 2.8881 no .
H46 C1S 3.3068 no .
H46 C2T 3.3337 no .
H46 C11 3.2889 no .
H46 C13 3.5665 no .
H46 C14 3.2754 no .
H46 H11 2.8048 no .
H46 H14B 2.3779 no .
H47 Cl1 3.2272 no .
H47 N1S 2.9380 no .
H47 C1S 2.8277 no .
H47 C1T 3.2872 no .
H47 H42A 3.3813 no .
H49B H5 3.5480 no 3_765
H51 Cl1 3.0995 no .
H51 C3 3.2987 no 3_765
H51 C4 2.7907 no 3_765
H51 C5 2.8531 no 3_765
H51 C6 3.4132 no 3_765
H51 H4 2.9961 no 3_765
H51 H5 3.0846 no 3_765
H52 N2S 2.8906 no .
H52 C2S 2.8142 no .
H52 C2T 3.3585 no .
H53 Cl6 3.3455 no 1_554
H53 C1T 3.4133 no .
H53 C3 3.1633 no 3_765
H53 C4 3.4038 no 3_765
H53 H3 2.9904 no 3_765
H53 H4 3.4341 no 3_765
H54 N1S 3.4791 no .
H54 N2S 3.2075 no .
H54 C2S 3.1541 no .
H54 C2T 3.4886 no .
H54 H19 3.3707 no 3_665
H56A Cl5 3.0124 no 1_554
H56A O2W 3.5165 no 1_554
H56A N1S 3.5391 no .
H56A C1S 3.3379 no .
H56A H4N 3.4601 no 3_665
H56B N1S 3.2424 no .
H56B N4 3.5891 no 3_665
H56B C1S 3.5879 no .
H56B C19 3.1021 no 3_665
H56B H4N 2.9412 no 3_665
H56B H19 2.3279 no 3_665
H56B H21A 3.2690 no 3_665
H58 Cl5 3.3987 no 1_554
H58 Cl6 2.8739 no 1_554
H58 O2W 3.5441 no 1_554
H58 C83 3.5998 no 1_554
H58 C84 2.8013 no 1_554
H58 H3 3.5552 no 3_765
H58 H84A 2.7324 no 1_554
H58 H84B 2.0605 no 1_554
H59 Cl6 3.4708 no 1_554
H59 Cl7 3.1342 no 1_554
H59 C3 3.4672 no 3_765
H59 C81 3.3451 no 1_554
H59 C84 3.3461 no 1_554
H59 H3 2.5316 no 3_765
H59 H81 2.6661 no 1_554
H59 H84B 2.4054 no 1_554
H60 C3T 3.5328 no 3_765
H60 H3 3.1764 no 3_765
H60 H4 3.0586 no 3_765
H61 Cl11 3.0453 no 4_564
H65 Pd6 3.2500 no 4_564
H65 H11N 3.3556 no 4_564
H66 N2S 2.8995 no .
H67 O1W 3.4109 no 4_564
H67 C71 3.5697 no 4_564
H67 C75 3.2726 no 4_564
H67 C76 3.2063 no 4_564
H67 H12N 3.4054 no 4_564
H67 H75 3.5567 no 4_564
H68 N2S 3.0653 no .
H70A Cl10 3.3501 no 4_565
H70A C73 3.3417 no 4_564
H70A C74 3.1624 no 4_564
H70A H73 3.4553 no 4_564
H70A H74 3.1678 no 4_564
H72 Cl10 3.1509 no 4_565
H73 H70A 3.4553 no 4_565
H74 O2W 3.2623 no .
H74 H70A 3.1678 no 4_565
H75 Cl11 3.5869 no 4_565
H75 O1W 3.1273 no .
H75 H67 3.5567 no 4_565
H79 O1W 3.0735 no .
H80 N2S 3.0495 no .
H81 C59 3.1905 no 1_556
H81 H59 2.6661 no 1_556
H82 O2W 3.4453 no .
H82 N4S 2.9485 no .
H84A Cl5 2.9474 no .
H84A O2W 3.1443 no .
H84A N4S 3.1951 no .
H84A C58 3.4749 no 1_556
H84A H58 2.7324 no 1_556
H84B Cl6 3.2539 no .
H84B C58 2.6269 no 1_556
H84B C59 2.8178 no 1_556
H84B H58 2.0605 no 1_556
H84B H59 2.4054 no 1_556

loop_
_geom_hbond_atom_site_label_D
_geom_hbond_atom_site_label_H
_geom_hbond_atom_site_label_A
_geom_hbond_site_symmetry_A
_geom_hbond_distance_DA
_geom_hbond_distance_DH
_geom_hbond_distance_HA
_geom_hbond_angle_DHA
_geom_hbond_publ_flag
N2 H2N Cl8 3_765 3.251(8) 0.930 2.438 146.0 no
N3 H3N Cl3 3_665 3.233(8) 0.930 2.385 151.5 no
N4 H4N N1S 3_665 2.894(12) 0.930 2.095 143.3 no
N5 H5N Cl4 3_666 3.267(8) 0.930 2.521 137.5 no
N6 H6N Cl2 1_556 3.131(6) 0.930 2.246 158.6 no
N8 H8N Cl1 . 3.295(8) 0.930 2.387 165.3 no
N9 H9N O2W 1_554 2.963(14) 0.930 2.034 177.1 no
N10 H10N Cl11 4_564 3.149(12) 0.930 2.331 146.4 no
N11 H11N Cl10 4_565 3.136(14) 0.930 2.251 158.6 no
N12 H12N O1W . 2.94(2) 0.930 2.014 173.2 no

loop_
_geom_torsion_atom_site_label_1
_geom_torsion_atom_site_label_2
_geom_torsion_atom_site_label_3
_geom_torsion_atom_site_label_4
_geom_torsion
_geom_torsion_publ_flag
Cl1 Pd1 N1 C1 -163.3(4) no
Cl1 Pd1 N1 C42 69.3(5) no
Cl2 Pd1 N2 C6 157.1(4) no
Cl2 Pd1 N2 C7 -70.3(4) no
N1 Pd1 N2 C6 -15.8(4) no
N1 Pd1 N2 C7 116.8(5) no
N2 Pd1 N1 C1 20.9(4) no
N2 Pd1 N1 C42 -106.5(5) no
Cl3 Pd2 N3 C14 69.3(5) no
Cl3 Pd2 N3 C15 -164.1(4) no
Cl4 Pd2 N4 C20 168.0(4) no
Cl4 Pd2 N4 C21 -65.5(4) no
N3 Pd2 N4 C20 -10.2(4) no
N3 Pd2 N4 C21 116.2(5) no
N4 Pd2 N3 C14 -110.6(5) no
N4 Pd2 N3 C15 16.1(4) no
Cl5 Pd3 N5 C28 75.7(5) no
Cl5 Pd3 N5 C29 -160.4(4) no
Cl6 Pd3 N6 C34 171.3(3) no
Cl6 Pd3 N6 C35 -58.4(5) no
N5 Pd3 N6 C34 -11.8(4) no
N5 Pd3 N6 C35 118.5(5) no
N6 Pd3 N5 C28 -108.3(5) no
N6 Pd3 N5 C29 15.5(4) no
Cl7 Pd4 N7 C43 -165.4(5) no
Cl7 Pd4 N7 C84 69.9(5) no
Cl8 Pd4 N8 C48 164.7(5) no
Cl8 Pd4 N8 C49 -68.5(5) no
N7 Pd4 N8 C48 -16.7(5) no
N7 Pd4 N8 C49 110.1(5) no
N8 Pd4 N7 C43 13.0(6) no
N8 Pd4 N7 C84 -111.7(6) no
Cl9 Pd5 N9 C56 -71.7(6) no
Cl9 Pd5 N9 C57 158.9(5) no
Cl10 Pd5 N10 C62 -153.1(5) no
Cl10 Pd5 N10 C63 81.6(6) no
N9 Pd5 N10 C62 20.0(5) no
N9 Pd5 N10 C63 -105.3(7) no
N10 Pd5 N9 C56 108.8(7) no
N10 Pd5 N9 C57 -20.6(5) no
Cl11 Pd6 N11 C70 68.5(8) no
Cl11 Pd6 N11 C71 -167.5(7) no
Cl12 Pd6 N12 C76 161.6(7) no
Cl12 Pd6 N12 C77 -79.0(8) no
N11 Pd6 N12 C76 -16.9(8) no
N11 Pd6 N12 C77 102.5(9) no
N12 Pd6 N11 C70 -111.9(9) no
N12 Pd6 N11 C71 12.1(8) no
Pd1 N1 C1 C2 160.1(6) no
Pd1 N1 C1 C6 -22.4(8) no
Pd1 N1 C42 C41 -170.8(5) no
C1 N1 C42 C41 65.3(9) no
C42 N1 C1 C2 -74.0(10) no
C42 N1 C1 C6 103.5(8) no
Pd1 N2 C6 C1 8.0(9) no
Pd1 N2 C6 C5 -166.3(6) no
Pd1 N2 C7 C8 -55.0(8) no
C6 N2 C7 C8 73.1(10) no
C7 N2 C6 C1 -125.3(9) no
C7 N2 C6 C5 60.4(11) no
Pd2 N3 C14 C13 -178.3(6) no
Pd2 N3 C15 C16 166.1(6) no
Pd2 N3 C15 C20 -21.0(10) no
C14 N3 C15 C16 -71.6(10) no
C14 N3 C15 C20 101.2(10) no
C15 N3 C14 C13 61.5(10) no
Pd2 N4 C20 C15 1.5(10) no
Pd2 N4 C20 C19 -168.2(7) no
Pd2 N4 C21 C22 -47.4(9) no
C20 N4 C21 C22 75.9(10) no
C21 N4 C20 C15 -127.1(9) no
C21 N4 C20 C19 63.2(11) no
Pd3 N5 C28 C27 -160.0(6) no
Pd3 N5 C29 C30 165.9(5) no
Pd3 N5 C29 C34 -18.2(7) no
C28 N5 C29 C30 -73.8(9) no
C28 N5 C29 C34 102.1(8) no
C29 N5 C28 C27 81.0(10) no
Pd3 N6 C34 C29 4.1(8) no
Pd3 N6 C34 C33 -167.3(6) no
Pd3 N6 C35 C36 -50.5(9) no
C34 N6 C35 C36 80.1(9) no
C35 N6 C34 C29 -130.8(7) no
C35 N6 C34 C33 57.8(9) no
Pd4 N7 C43 C44 164.2(7) no
Pd4 N7 C43 C48 -6.5(11) no
Pd4 N7 C84 C83 47.5(9) no
C43 N7 C84 C83 -75.5(10) no
C84 N7 C43 C44 -68.7(12) no
C84 N7 C43 C48 120.7(9) no
Pd4 N8 C48 C43 18.8(10) no
Pd4 N8 C48 C47 -164.1(6) no
Pd4 N8 C49 C50 174.6(5) no
C48 N8 C49 C50 -64.0(9) no
C49 N8 C48 C43 -104.9(9) no
C49 N8 C48 C47 72.3(10) no
Pd5 N9 C56 C55 -68.8(11) no
Pd5 N9 C57 C58 -163.1(7) no
Pd5 N9 C57 C62 16.7(10) no
C56 N9 C57 C58 63.4(12) no
C56 N9 C57 C62 -116.8(9) no
C57 N9 C56 C55 58.9(11) no
Pd5 N10 C62 C57 -17.4(9) no
Pd5 N10 C62 C61 165.6(5) no
Pd5 N10 C63 C64 -67.9(11) no
C62 N10 C63 C64 171.1(8) no
C63 N10 C62 C57 111.4(9) no
C63 N10 C62 C61 -65.6(11) no
Pd6 N11 C70 C69 36.7(16) no
Pd6 N11 C71 C72 163.4(11) no
Pd6 N11 C71 C76 -3.4(15) no
C70 N11 C71 C72 -66.8(18) no
C70 N11 C71 C76 126.4(14) no
C71 N11 C70 C69 -86.3(15) no
Pd6 N12 C76 C71 20.4(14) no
Pd6 N12 C76 C75 -160.0(9) no
Pd6 N12 C77 C78 -177.2(8) no
C76 N12 C77 C78 -63.8(15) no
C77 N12 C76 C71 -95.8(14) no
C77 N12 C76 C75 83.8(15) no
N1 C1 C2 C3 177.1(7) no
N1 C1 C6 N2 9.8(12) no
N1 C1 C6 C5 -176.0(7) no
C2 C1 C6 N2 -172.5(8) no
C2 C1 C6 C5 1.7(13) no
C6 C1 C2 C3 -0.4(13) no
C1 C2 C3 C4 -1.6(15) no
C2 C3 C4 C5 2.2(16) no
C3 C4 C5 C6 -0.9(15) no
C4 C5 C6 N2 173.1(8) no
C4 C5 C6 C1 -1.0(14) no
N2 C7 C8 C9 98.1(9) no
N2 C7 C8 C10 -81.7(11) no
C7 C8 C9 C11 -179.5(8) no
C7 C8 C10 C12 179.8(8) no
C9 C8 C10 C12 -0.0(14) no
C10 C8 C9 C11 0.3(15) no
C8 C9 C11 C13 1.0(15) no
C8 C10 C12 C13 -1.6(15) no
C9 C11 C13 C12 -2.7(14) no
C9 C11 C13 C14 -178.1(8) no
C10 C12 C13 C11 3.0(15) no
C10 C12 C13 C14 178.1(9) no
C11 C13 C14 N3 75.2(12) no
C12 C13 C14 N3 -100.0(11) no
N3 C15 C16 C17 174.5(8) no
N3 C15 C20 N4 13.7(14) no
N3 C15 C20 C19 -176.9(8) no
C16 C15 C20 N4 -173.6(8) no
C16 C15 C20 C19 -4.2(16) no
C20 C15 C16 C17 1.7(15) no
C15 C16 C17 C18 -0.8(18) no
C16 C17 C18 C19 2(3) no
C17 C18 C19 C20 -5(2) no
C18 C19 C20 N4 174.9(11) no
C18 C19 C20 C15 5.6(17) no
N4 C21 C22 C23 89.2(10) no
N4 C21 C22 C24 -89.5(11) no
C21 C22 C23 C25 -176.7(8) no
C21 C22 C24 C26 174.4(8) no
C23 C22 C24 C26 -4.2(15) no
C24 C22 C23 C25 2.0(15) no
C22 C23 C25 C27 0.0(14) no
C22 C24 C26 C27 4.5(15) no
C23 C25 C27 C26 0.3(14) no
C23 C25 C27 C28 178.6(8) no
C24 C26 C27 C25 -2.5(14) no
C24 C26 C27 C28 179.2(8) no
C25 C27 C28 N5 80.6(12) no
C26 C27 C28 N5 -101.0(10) no
N5 C29 C30 C31 176.7(7) no
N5 C29 C34 N6 9.8(10) no
N5 C29 C34 C33 -177.8(6) no
C30 C29 C34 N6 -175.2(9) no
C30 C29 C34 C33 -2.8(14) no
C34 C29 C30 C31 1.6(15) no
C29 C30 C31 C32 1.1(15) no
C30 C31 C32 C33 -2.3(17) no
C31 C32 C33 C34 1.0(16) no
C32 C33 C34 N6 173.2(8) no
C32 C33 C34 C29 1.3(13) no
N6 C35 C36 C37 101.6(9) no
N6 C35 C36 C38 -78.8(10) no
C35 C36 C37 C39 -178.6(7) no
C35 C36 C38 C40 178.3(7) no
C37 C36 C38 C40 -2.0(13) no
C38 C36 C37 C39 1.7(13) no
C36 C37 C39 C41 -0.9(13) no
C36 C38 C40 C41 1.6(13) no
C37 C39 C41 C40 0.5(13) no
C37 C39 C41 C42 -175.6(7) no
C38 C40 C41 C39 -0.8(13) no
C38 C40 C41 C42 175.1(8) no
C39 C41 C42 N1 83.8(11) no
C40 C41 C42 N1 -92.1(10) no
N7 C43 C44 C45 -174.9(9) no
N7 C43 C48 N8 -8.7(14) no
N7 C43 C48 C47 174.1(8) no
C44 C43 C48 N8 -179.3(9) no
C44 C43 C48 C47 3.5(16) no
C48 C43 C44 C45 -4.6(16) no
C43 C44 C45 C46 5.9(17) no
C44 C45 C46 C47 -6.3(18) no
C45 C46 C47 C48 5.1(16) no
C46 C47 C48 N8 179.2(9) no
C46 C47 C48 C43 -3.6(15) no
N8 C49 C50 C51 -77.6(11) no
N8 C49 C50 C52 102.5(10) no
C49 C50 C51 C53 -178.5(8) no
C49 C50 C52 C54 177.6(9) no
C51 C50 C52 C54 -2.4(15) no
C52 C50 C51 C53 1.5(15) no
C50 C51 C53 C55 -0.1(15) no
C50 C52 C54 C55 1.8(15) no
C51 C53 C55 C54 -0.6(16) no
C51 C53 C55 C56 -178.6(9) no
C52 C54 C55 C53 -0.3(16) no
C52 C54 C55 C56 177.7(9) no
C53 C55 C56 N9 -87.7(13) no
C54 C55 C56 N9 94.3(12) no
N9 C57 C58 C59 179.0(9) no
N9 C57 C62 N10 1.1(12) no
N9 C57 C62 C61 178.2(7) no
C58 C57 C62 N10 -179.1(8) no
C58 C57 C62 C61 -2.0(13) no
C62 C57 C58 C59 -0.8(15) no
C57 C58 C59 C60 3.9(16) no
C58 C59 C60 C61 -3.6(16) no
C59 C60 C61 C62 0.6(16) no
C60 C61 C62 N10 179.3(9) no
C60 C61 C62 C57 2.1(13) no
N10 C63 C64 C65 -76.0(17) no
N10 C63 C64 C66 97.0(13) no
C63 C64 C65 C67 178.0(13) no
C63 C64 C66 C68 179.6(12) no
C65 C64 C66 C68 -7(2) no
C66 C64 C65 C67 5(3) no
C64 C65 C67 C69 2(3) no
C64 C66 C68 C69 3(3) no
C65 C67 C69 C68 -6(3) no
C65 C67 C69 C70 175.1(16) no
C66 C68 C69 C67 4(3) no
C66 C68 C69 C70 -177.2(15) no
C67 C69 C70 N11 -84(2) no
C68 C69 C70 N11 96(2) no
N11 C71 C72 C73 -167.6(13) no
N11 C71 C76 N12 -12(2) no
N11 C71 C76 C75 168.2(12) no
C72 C71 C76 N12 -179.4(13) no
C72 C71 C76 C75 1(3) no
C76 C71 C72 C73 -1(3) no
C71 C72 C73 C74 1(3) no
C72 C73 C74 C75 -1(3) no
C73 C74 C75 C76 1(3) no
C74 C75 C76 N12 179.6(13) no
C74 C75 C76 C71 -1(3) no
N12 C77 C78 C79 -81.6(16) no
N12 C77 C78 C80 96.3(15) no
C77 C78 C79 C81 177.1(12) no
C77 C78 C80 C82 -177.3(12) no
C79 C78 C80 C82 1(3) no
C80 C78 C79 C81 -1(3) no
C78 C79 C81 C83 0(2) no
C78 C80 C82 C83 0(2) no
C79 C81 C83 C82 0.7(18) no
C79 C81 C83 C84 -179.6(11) no
C80 C82 C83 C81 -1.0(19) no
C80 C82 C83 C84 179.3(12) no
C81 C83 C84 N7 -86.5(12) no
C82 C83 C84 N7 93.2(13) no

loop_
_platon_squeeze_void_nr
_platon_squeeze_void_average_x
_platon_squeeze_void_average_y
_platon_squeeze_void_average_z
_platon_squeeze_void_volume
_platon_squeeze_void_count_electrons
_platon_squeeze_void_content
1 0.723 0.250 -0.015 2677 501 ' '
2 0.277 0.750 -0.022 2678 498 ' '
